data_1567077
loop_
_publ_author_name
'Zhou, Weinan'
'Sarma, Tridib'
'Yang, Liu'
'Lei, Chuanhu'
'Sessler, Jonathan L.'

_publ_section_title
;
 Controlled assembly of a bicyclic porphyrinoid and its 3-dimensional
 boron difluoride arrays
;
_journal_issue 24
_journal_name_full 'Chemical Science'
_journal_page_first 7276
_journal_page_last 7282
_journal_paper_doi 10.1039/D2SC01635D
_journal_volume 13
_journal_year 2022
_chemical_formula_moiety 'C104 H101 B4 F8 N11, 5(C H4 O)'
_chemical_formula_sum 'C109 H121 B4 F8 N11 O5'
_chemical_formula_weight 1860.40
_space_group_crystal_system orthorhombic
_space_group_IT_number 19
_space_group_name_Hall 'P 2ac 2ab'
_space_group_name_H-M_alt 'P 21 21 21'
_atom_sites_solution_hydrogens mixed
_atom_sites_solution_primary dual
_audit_creation_date 2021-01-16
_audit_creation_method
;
Olex2 1.3
(compiled 2020.11.12 svn.r5f609507 for OlexSys, GUI svn.r6145)
;
_audit_update_record
;
2022-02-08 deposited with the CCDC.	2022-05-26 downloaded from the CCDC.
;
_cell_angle_alpha 90
_cell_angle_beta 90
_cell_angle_gamma 90
_cell_formula_units_Z 4
_cell_length_a 17.2251(4)
_cell_length_b 23.1997(7)
_cell_length_c 28.8441(8)
_cell_measurement_reflns_used 9297
_cell_measurement_temperature 173.0
_cell_measurement_theta_max 67.68
_cell_measurement_theta_min 2.44
_cell_volume 11526.6(5)
_computing_cell_refinement 'SAINT V8.40B (?, 2016)'
_computing_data_reduction 'SAINT V8.40B (?, 2016)'
_computing_molecular_graphics 'Olex2 1.3 (Dolomanov et al., 2009)'
_computing_publication_material 'Olex2 1.3 (Dolomanov et al., 2009)'
_computing_structure_refinement 'SHELXL 2018/3 (Sheldrick, 2015)'
_computing_structure_solution 'SHELXT 2018/2 (Sheldrick, 2018)'
_diffrn_ambient_temperature 173.0
_diffrn_measured_fraction_theta_full 0.996
_diffrn_measured_fraction_theta_max 0.994
_diffrn_measurement_device_type 'Bruker APEX-II CCD'
_diffrn_measurement_method '\f and \w scans'
_diffrn_radiation_type CuK\a
_diffrn_radiation_wavelength 1.54178
_diffrn_reflns_av_R_equivalents 0.0568
_diffrn_reflns_av_unetI/netI 0.0439
_diffrn_reflns_Laue_measured_fraction_full 0.996
_diffrn_reflns_Laue_measured_fraction_max 0.994
_diffrn_reflns_limit_h_max 14
_diffrn_reflns_limit_h_min -20
_diffrn_reflns_limit_k_max 27
_diffrn_reflns_limit_k_min -27
_diffrn_reflns_limit_l_max 34
_diffrn_reflns_limit_l_min -34
_diffrn_reflns_number 76414
_diffrn_reflns_point_group_measured_fraction_full 0.992
_diffrn_reflns_point_group_measured_fraction_max 0.990
_diffrn_reflns_theta_full 67.679
_diffrn_reflns_theta_max 68.405
_diffrn_reflns_theta_min 2.444
_diffrn_source_current 45.0
_diffrn_source_power 2.25
_diffrn_source_voltage 50.0
_diffrn_standards_number 0
_exptl_absorpt_coefficient_mu 0.606
_exptl_absorpt_correction_T_max 0.7531
_exptl_absorpt_correction_T_min 0.5981
_exptl_absorpt_correction_type none
_exptl_absorpt_process_details
;
SADABS-2016/2 (Bruker,2016/2) was used for absorption correction.
wR2(int) was 0.0920 before and 0.0622 after correction.
The Ratio of minimum to maximum transmission is 0.7942.
The \l/2 correction factor is Not present.
;
_exptl_crystal_colour violet
_exptl_crystal_density_diffrn 1.072
_exptl_crystal_description bar
_exptl_crystal_F_000 3936
_refine_diff_density_max 0.644
_refine_diff_density_min -0.377
_refine_diff_density_rms 0.062
_refine_ls_abs_structure_details
;
 Flack x determined using 5605 quotients [(I+)-(I-)]/[(I+)+(I-)]
 (Parsons, Flack and Wagner, Acta Cryst. B69 (2013) 249-259).
;
_refine_ls_abs_structure_Flack 0.30(6)
_refine_ls_extinction_method none
_refine_ls_goodness_of_fit_ref 1.002
_refine_ls_hydrogen_treatment constr
_refine_ls_matrix_type full
_refine_ls_number_parameters 1299
_refine_ls_number_reflns 20956
_refine_ls_number_restraints 68
_refine_ls_restrained_S_all 1.007
_refine_ls_R_factor_all 0.0994
_refine_ls_R_factor_gt 0.0823
_refine_ls_shift/su_max 0.002
_refine_ls_shift/su_mean 0.000
_refine_ls_structure_factor_coef Fsqd
_refine_ls_weighting_details 'w=1/[\s^2^(Fo^2^)+(0.1908P)^2^] where P=(Fo^2^+2Fc^2^)/3'
_refine_ls_weighting_scheme calc
_refine_ls_wR_factor_gt 0.2307
_refine_ls_wR_factor_ref 0.2518
_reflns_Friedel_coverage 0.840
_reflns_Friedel_fraction_full 0.988
_reflns_Friedel_fraction_max 0.985
_reflns_number_gt 15514
_reflns_number_total 20956
_reflns_threshold_expression 'I > 2\s(I)'
_cod_data_source_file d2sc01635d2.cif
_cod_data_source_block t_a_sq_CCDC1
_cod_depositor_comments 'Adding full bibliography for 1567076--1567079.cif.'
_cod_database_code 1567077
_shelx_shelxl_version_number 2018/3
_shelx_space_group_comment
;
The symmetry employed for this shelxl refinement is uniquely defined
by the following loop, which should always be used as a source of
symmetry information in preference to the above space-group names.
They are only intended as comments.
;
_olex2_refinement_description
;
1. Fixed Uiso
 At 1.2 times of:
  All C(H) groups, All C(H,H) groups, All C(H,H,H,H) groups, All N(H) groups
 At 1.5 times of:
  All C(H,H,H) groups, All O(H) groups
2. Restrained distances
 C24A-C23 = C24-C23
 1.54 with sigma of 0.01
 C15-C14 = C15A-C14
 1.54 with sigma of 0.01
 C72A-C69 = C72-C69
 1.51 with sigma of 0.01
 C73-C72 = C73A-C72A
 1.54 with sigma of 0.01
3. Uiso/Uaniso restraints and constraints
Uanis(C23) \\sim Ueq, Uanis(C24) \\sim Ueq, Uanis(C24A) \\sim Ueq: with sigma
of 0.01 and sigma for terminal atoms of 0.02
Uanis(C14) \\sim Ueq, Uanis(C15) \\sim Ueq, Uanis(C15A) \\sim Ueq: with sigma
of 0.01 and sigma for terminal atoms of 0.02
Uanis(C72) \\sim Ueq, Uanis(C72A) \\sim Ueq, Uanis(C73) \\sim Ueq, Uanis(C73A)
\\sim Ueq: with sigma of 0.01 and sigma for terminal atoms of 0.02
4. Others
 Sof(H23C)=Sof(H23D)=Sof(C24A)=Sof(H24D)=Sof(H24E)=Sof(H24F)=1-FVAR(1)
 Sof(H23A)=Sof(H23B)=Sof(C24)=Sof(H24A)=Sof(H24B)=Sof(H24C)=FVAR(1)
 Sof(H14C)=Sof(H14D)=Sof(C15A)=Sof(H15D)=Sof(H15E)=Sof(H15F)=1-FVAR(2)
 Sof(H14A)=Sof(H14B)=Sof(C15)=Sof(H15A)=Sof(H15B)=Sof(H15C)=FVAR(2)
 Sof(C72A)=Sof(H72C)=Sof(H72D)=Sof(C73A)=Sof(H73D)=Sof(H73E)=Sof(H73F)=1-FVAR(3)
 Sof(C72)=Sof(H72A)=Sof(H72B)=Sof(C73)=Sof(H73A)=Sof(H73B)=Sof(H73C)=FVAR(3)
5.a Riding coordinates:
 O4(H4), C108(H10U,H10V,H10W), C24A(H24D,H24E,H24F)
5.b Secondary CH2 refined with riding coordinates:
 C12(H12A,H12B), C14(H14A,H14B), C14(H14C,H14D), C23(H23A,H23B), C23(H23C,
 H23D), C25(H25A,H25B), C43(H43A,H43B), C45(H45A,H45B), C52(H52A,H52B),
 C54(H54A,H54B), C72(H72A,H72B), C74(H74A,H74B), C81(H81A,H81B), C83(H83A,H83B),
  C101(H10B,H10C), C103(H10G,H10H), C72A(H72C,H72D)
5.c Aromatic/amide H refined with riding coordinates:
 N5(H5), N10(H10), N11(H11), C5(H5A), C10(H10A), C16(H16), C28(H28), C31(H31),
 C32(H32), C34(H34), C35(H35), C37(H37), C57(H57), C58(H58), C61(H61), C62(H62),
  C64(H64), C67(H67), C76(H76), C86(H86), C87(H87), C90(H90), C91(H91),
 C93(H93), C96(H96)
5.d Idealised Me refined as rotating group:
 C11(H11A,H11B,H11C), C13(H13A,H13B,H13C), C15(H15A,H15B,H15C), C17(H17A,H17B,
 H17C), C24(H24A,H24B,H24C), C26(H26A,H26B,H26C), C44(H44A,H44B,H44C), C46(H46A,
 H46B,H46C), C53(H53A,H53B,H53C), C55(H55A,H55B,H55C), C73(H73A,H73B,H73C),
 C75(H75A,H75B,H75C), C82(H82A,H82B,H82C), C84(H84A,H84B,H84C), C102(H10D,H10E,
 H10F), C104(H10I,H10J,H10K), C106(H10L,H10M,H10N), C105(H10O,H10P,H10Q),
 C107(H10R,H10S,H10T), C109(H10X,H10Y,H), C15A(H15D,H15E,H15F), C73A(H73D,H73E,
 H73F)
5.e Idealised tetrahedral OH refined as rotating group:
 O1(H1), O2(H2), O3(H3), O5(H5B)
;
_olex2_submission_special_instructions 'No special instructions were received'

loop_
_space_group_symop_operation_xyz
'x, y, z'
'-x+1/2, -y, z+1/2'
'-x, y+1/2, -z+1/2'
'x+1/2, -y+1/2, -z'

loop_
_atom_site_label
_atom_site_type_symbol
_atom_site_fract_x
_atom_site_fract_y
_atom_site_fract_z
_atom_site_U_iso_or_equiv
_atom_site_adp_type
_atom_site_occupancy
_atom_site_site_symmetry_order
_atom_site_calc_flag
_atom_site_refinement_flags_posn
_atom_site_refinement_flags_adp
_atom_site_refinement_flags_occupancy
_atom_site_disorder_assembly
_atom_site_disorder_group
F1 F 0.5024(4) 0.7083(2) 0.9085(3) 0.164(3) Uani 1 1 d . . . . .
F2 F 0.4976(3) 0.6391(3) 0.85692(17) 0.131(2) Uani 1 1 d . . . . .
F3 F 0.43162(19) 0.76927(14) 0.74056(13) 0.0740(9) Uani 1 1 d . . . . .
F4 F 0.5425(3) 0.80651(15) 0.71122(12) 0.0822(10) Uani 1 1 d . . . . .
F5 F 0.06106(19) 0.69672(15) 0.59047(13) 0.0718(8) Uani 1 1 d . . . . .
F6 F 0.0270(2) 0.60145(15) 0.59461(12) 0.0731(8) Uani 1 1 d . . . . .
F7 F -0.0251(2) 0.77565(14) 0.77510(13) 0.0777(9) Uani 1 1 d . . . . .
F8 F 0.09631(17) 0.75715(12) 0.74805(13) 0.0662(8) Uani 1 1 d . . . . .
N1 N 0.5201(3) 0.6106(3) 0.9358(2) 0.0840(16) Uani 1 1 d . . . . .
N2 N 0.6212(3) 0.6621(2) 0.88869(19) 0.0697(12) Uani 1 1 d . . . . .
N3 N 0.5335(2) 0.80046(19) 0.79331(16) 0.0592(10) Uani 1 1 d . . . . .
N4 N 0.5456(2) 0.71098(18) 0.74447(15) 0.0566(9) Uani 1 1 d . . . . .
N5 N 0.2963(3) 0.61531(19) 0.62243(16) 0.0615(10) Uani 1 1 d . . . . .
H5 H 0.276129 0.587424 0.639256 0.074 Uiso 1 1 calc R U . . .
N6 N 0.0317(3) 0.6460(3) 0.51934(17) 0.0744(13) Uani 1 1 d . . . . .
N7 N -0.0725(3) 0.67095(19) 0.57603(16) 0.0590(10) Uani 1 1 d . . . . .
N8 N -0.0016(2) 0.78965(16) 0.69423(16) 0.0553(9) Uani 1 1 d . . . . .
N9 N -0.0069(2) 0.69125(17) 0.72821(16) 0.0569(10) Uani 1 1 d . . . . .
N10 N 0.2908(3) 0.9006(2) 0.70626(18) 0.0653(11) Uani 1 1 d . . . . .
H10 H 0.309577 0.900634 0.677882 0.078 Uiso 1 1 calc R U . . .
N11 N 0.2550(4) 0.5900(3) 0.8313(3) 0.109(2) Uani 1 1 d . . . . .
H11 H 0.279231 0.570799 0.809303 0.131 Uiso 1 1 calc R U . . .
C1 C 0.4550(4) 0.5906(4) 0.9544(3) 0.086(2) Uani 1 1 d . . . . .
C2 C 0.4704(5) 0.5523(4) 0.9923(3) 0.100(2) Uani 1 1 d . . . . .
C3 C 0.5507(5) 0.5531(4) 0.9981(3) 0.100(2) Uani 1 1 d . . . . .
C4 C 0.5810(4) 0.5878(3) 0.9636(3) 0.0839(18) Uani 1 1 d . . . . .
C5 C 0.6569(5) 0.6034(4) 0.9544(3) 0.095(2) Uani 1 1 d . . . . .
H5A H 0.696795 0.589103 0.974010 0.114 Uiso 1 1 calc R U . . .
C6 C 0.6776(4) 0.6391(3) 0.9176(3) 0.0802(17) Uani 1 1 d . . . . .
C7 C 0.7524(4) 0.6564(4) 0.9002(3) 0.0863(19) Uani 1 1 d . . . . .
C8 C 0.7386(4) 0.6896(4) 0.8617(3) 0.087(2) Uani 1 1 d . . . . .
C9 C 0.6584(3) 0.6917(3) 0.8550(2) 0.0696(14) Uani 1 1 d . . . . .
C10 C 0.4127(7) 0.5220(5) 1.0206(5) 0.130(4) Uani 1 1 d . . . . .
H10A H 0.389211 0.487475 1.009896 0.156 Uiso 1 1 calc R U . . .
C11 C 0.3936(11) 0.5442(8) 1.0622(6) 0.170(6) Uani 1 1 d . . . . .
H11A H 0.390730 0.586315 1.059833 0.255 Uiso 1 1 calc R U . . .
H11B H 0.433198 0.533554 1.085017 0.255 Uiso 1 1 calc R U . . .
H11C H 0.343142 0.528994 1.071878 0.255 Uiso 1 1 calc R U . . .
C12 C 0.5981(6) 0.5188(5) 1.0342(4) 0.119(3) Uani 1 1 d . . . . .
H12A H 0.566944 0.486159 1.046155 0.143 Uiso 1 1 calc R U . . .
H12B H 0.645711 0.503093 1.019694 0.143 Uiso 1 1 calc R U . . .
C13 C 0.6193(8) 0.5584(7) 1.0731(4) 0.148(5) Uani 1 1 d . . . . .
H13A H 0.645918 0.592368 1.060658 0.222 Uiso 1 1 calc R U . . .
H13B H 0.653797 0.538276 1.094765 0.222 Uiso 1 1 calc R U . . .
H13C H 0.572130 0.570485 1.089412 0.222 Uiso 1 1 calc R U . . .
C14 C 0.8297(5) 0.6428(5) 0.9221(4) 0.117(3) Uani 1 1 d D U . . .
H14A H 0.867276 0.631081 0.897915 0.141 Uiso 0.74(3) 1 calc R U P A 1
H14B H 0.823783 0.610384 0.944174 0.141 Uiso 0.74(3) 1 calc R U P A 1
H14C H 0.827727 0.653779 0.955287 0.141 Uiso 0.26(3) 1 calc R U P A 2
H14D H 0.870232 0.666672 0.907142 0.141 Uiso 0.26(3) 1 calc R U P A 2
C15 C 0.8611(13) 0.6972(9) 0.9484(8) 0.194(11) Uani 0.74(3) 1 d D U P A 1
H15A H 0.834090 0.701098 0.978142 0.291 Uiso 0.74(3) 1 calc R U P A 1
H15B H 0.851873 0.731692 0.929562 0.291 Uiso 0.74(3) 1 calc R U P A 1
H15C H 0.916933 0.692858 0.953917 0.291 Uiso 0.74(3) 1 calc R U P A 1
C16 C 0.7982(4) 0.7160(5) 0.8300(3) 0.106(3) Uani 1 1 d . . . . .
H16 H 0.829013 0.747108 0.841056 0.127 Uiso 1 1 calc R U . . .
C17 C 0.8093(9) 0.6970(7) 0.7863(5) 0.165(6) Uani 1 1 d . . . . .
H17A H 0.822651 0.729543 0.766220 0.248 Uiso 1 1 calc R U . . .
H17B H 0.761563 0.678746 0.775061 0.248 Uiso 1 1 calc R U . . .
H17C H 0.851654 0.668802 0.786006 0.248 Uiso 1 1 calc R U . . .
C18 C 0.6140(3) 0.7206(3) 0.8174(2) 0.0652(13) Uani 1 1 d . . . . .
C19 C 0.5884(3) 0.7766(3) 0.8238(2) 0.0635(13) Uani 1 1 d . . . . .
C20 C 0.6030(3) 0.8171(3) 0.8607(2) 0.0730(15) Uani 1 1 d . . . . .
C21 C 0.5568(3) 0.8641(3) 0.8514(2) 0.0697(14) Uani 1 1 d . . . . .
C22 C 0.5113(3) 0.8528(3) 0.8112(2) 0.0659(13) Uani 1 1 d . . . . .
C23 C 0.6541(5) 0.8110(4) 0.9020(3) 0.102(3) Uani 1 1 d D U . . .
H23A H 0.664076 0.769466 0.907028 0.123 Uiso 0.71(2) 1 calc R U P B 1
H23B H 0.625373 0.825359 0.929422 0.123 Uiso 0.71(2) 1 calc R U P B 1
H23C H 0.675818 0.849104 0.910573 0.123 Uiso 0.29(2) 1 calc R U P B 2
H23D H 0.697875 0.784873 0.894740 0.123 Uiso 0.29(2) 1 calc R U P B 2
C24 C 0.7322(9) 0.8419(11) 0.9002(8) 0.181(10) Uani 0.71(2) 1 d D U P B 1
H24A H 0.744044 0.852488 0.868101 0.271 Uiso 0.71(2) 1 calc R U P B 1
H24B H 0.772848 0.816360 0.912124 0.271 Uiso 0.71(2) 1 calc R U P B 1
H24C H 0.729855 0.876855 0.919310 0.271 Uiso 0.71(2) 1 calc R U P B 1
C25 C 0.5580(4) 0.9216(3) 0.8773(3) 0.094(2) Uani 1 1 d . . . . .
H25A H 0.504320 0.936704 0.879191 0.113 Uiso 1 1 calc R U . . .
H25B H 0.576390 0.914828 0.909368 0.113 Uiso 1 1 calc R U . . .
C26 C 0.6093(9) 0.9667(4) 0.8548(4) 0.130(4) Uani 1 1 d . . . . .
H26A H 0.590293 0.974732 0.823397 0.196 Uiso 1 1 calc R U . . .
H26B H 0.662698 0.952283 0.853107 0.196 Uiso 1 1 calc R U . . .
H26C H 0.608004 1.002132 0.873204 0.196 Uiso 1 1 calc R U . . .
C27 C 0.4386(3) 0.8826(2) 0.7979(2) 0.0635(13) Uani 1 1 d . . . . .
C28 C 0.4115(3) 0.8884(2) 0.7534(2) 0.0669(13) Uani 1 1 d . . . . .
H28 H 0.445399 0.883354 0.727764 0.080 Uiso 1 1 calc R U . . .
C29 C 0.3341(3) 0.9018(2) 0.7465(2) 0.0613(12) Uani 1 1 d . . . . .
C30 C 0.2835(3) 0.9119(2) 0.7843(2) 0.0605(12) Uani 1 1 d . . . . .
C31 C 0.3120(3) 0.9121(3) 0.8292(2) 0.0672(14) Uani 1 1 d . . . . .
H31 H 0.280019 0.923202 0.854558 0.081 Uiso 1 1 calc R U . . .
C32 C 0.3893(3) 0.8956(3) 0.8362(2) 0.0700(15) Uani 1 1 d . . . . .
H32 H 0.409192 0.892982 0.866855 0.084 Uiso 1 1 calc R U . . .
C33 C 0.2050(3) 0.9093(2) 0.7655(2) 0.0603(13) Uani 1 1 d . . . . .
C34 C 0.1312(3) 0.9057(2) 0.7864(2) 0.0647(13) Uani 1 1 d . . . . .
H34 H 0.124037 0.915531 0.818079 0.078 Uiso 1 1 calc R U . . .
C35 C 0.0687(3) 0.8871(2) 0.7590(2) 0.0649(13) Uani 1 1 d . . . . .
H35 H 0.018787 0.882769 0.772596 0.078 Uiso 1 1 calc R U . . .
C36 C 0.0791(3) 0.87505(19) 0.7123(2) 0.0610(13) Uani 1 1 d . . . . .
C37 C 0.1508(3) 0.8839(2) 0.6903(2) 0.0642(13) Uani 1 1 d . . . . .
H37 H 0.156359 0.879425 0.657743 0.077 Uiso 1 1 calc R U . . .
C38 C 0.2133(3) 0.8994(2) 0.7180(2) 0.0618(13) Uani 1 1 d . . . . .
C39 C 0.0199(3) 0.8455(2) 0.6840(2) 0.0626(13) Uani 1 1 d . . . . .
C40 C -0.0125(4) 0.8626(2) 0.6419(2) 0.0717(16) Uani 1 1 d . . . . .
C41 C -0.0527(3) 0.8152(2) 0.6233(2) 0.0664(14) Uani 1 1 d . . . . .
C42 C -0.0457(3) 0.7694(2) 0.6563(2) 0.0579(12) Uani 1 1 d . . . . .
C43 C -0.0075(5) 0.9222(3) 0.6224(3) 0.094(3) Uani 1 1 d . . . . .
H43A H -0.009304 0.920000 0.588181 0.113 Uiso 1 1 calc R U . . .
H43B H 0.043046 0.939371 0.631263 0.113 Uiso 1 1 calc R U . . .
C44 C -0.0726(7) 0.9613(3) 0.6393(4) 0.125(4) Uani 1 1 d . . . . .
H44A H -0.121269 0.950249 0.624139 0.188 Uiso 1 1 calc R U . . .
H44B H -0.060179 1.001380 0.631625 0.188 Uiso 1 1 calc R U . . .
H44C H -0.078140 0.957327 0.672950 0.188 Uiso 1 1 calc R U . . .
C45 C -0.0888(4) 0.8156(3) 0.5757(2) 0.0745(17) Uani 1 1 d . . . . .
H45A H -0.117964 0.851934 0.571433 0.089 Uiso 1 1 calc R U . . .
H45B H -0.126110 0.783266 0.573311 0.089 Uiso 1 1 calc R U . . .
C46 C -0.0289(4) 0.8100(3) 0.5374(2) 0.0806(17) Uani 1 1 d . . . . .
H46A H -0.055052 0.810668 0.507208 0.121 Uiso 1 1 calc R U . . .
H46B H -0.000739 0.773594 0.540929 0.121 Uiso 1 1 calc R U . . .
H46C H 0.007750 0.842255 0.539243 0.121 Uiso 1 1 calc R U . . .
C47 C -0.0688(3) 0.7120(2) 0.6548(2) 0.0563(12) Uani 1 1 d . . . . .
C48 C -0.0513(3) 0.6726(2) 0.6903(2) 0.0592(12) Uani 1 1 d . . . . .
C49 C -0.0645(3) 0.6120(2) 0.6945(2) 0.0674(14) Uani 1 1 d . . . . .
C50 C -0.0280(4) 0.5965(2) 0.7357(3) 0.0777(18) Uani 1 1 d . . . . .
C51 C 0.0083(3) 0.6455(2) 0.7547(2) 0.0672(14) Uani 1 1 d . . . . .
C52 C -0.1084(4) 0.5722(3) 0.6635(3) 0.0767(17) Uani 1 1 d . . . . .
H52A H -0.077701 0.536510 0.659243 0.092 Uiso 1 1 calc R U . . .
H52B H -0.114257 0.590609 0.632753 0.092 Uiso 1 1 calc R U . . .
C53 C -0.1883(4) 0.5562(3) 0.6817(3) 0.0800(17) Uani 1 1 d . . . . .
H53A H -0.211671 0.527224 0.661366 0.120 Uiso 1 1 calc R U . . .
H53B H -0.221220 0.590645 0.682429 0.120 Uiso 1 1 calc R U . . .
H53C H -0.183413 0.540510 0.713128 0.120 Uiso 1 1 calc R U . . .
C54 C -0.0308(5) 0.5379(3) 0.7580(3) 0.097(3) Uani 1 1 d . . . . .
H54A H 0.021621 0.527410 0.769203 0.116 Uiso 1 1 calc R U . . .
H54B H -0.046776 0.508898 0.734640 0.116 Uiso 1 1 calc R U . . .
C55 C -0.0871(6) 0.5369(4) 0.7980(4) 0.119(4) Uani 1 1 d . . . . .
H55A H -0.139753 0.544282 0.786573 0.179 Uiso 1 1 calc R U . . .
H55B H -0.072752 0.566744 0.820499 0.179 Uiso 1 1 calc R U . . .
H55C H -0.085448 0.499037 0.813072 0.179 Uiso 1 1 calc R U . . .
C56 C 0.0604(3) 0.6442(2) 0.7953(2) 0.0691(15) Uani 1 1 d . . . . .
C57 C 0.0408(4) 0.6665(4) 0.8362(3) 0.091(2) Uani 1 1 d . . . . .
H57 H -0.007344 0.686174 0.838934 0.110 Uiso 1 1 calc R U . . .
C58 C 0.0886(5) 0.6621(5) 0.8755(3) 0.105(3) Uani 1 1 d . . . . .
H58 H 0.072808 0.676965 0.904719 0.126 Uiso 1 1 calc R U . . .
C59 C 0.1604(3) 0.6351(3) 0.8698(3) 0.0800(19) Uani 1 1 d . . . . .
C60 C 0.2297(4) 0.6262(3) 0.8999(2) 0.0779(17) Uani 1 1 d . . . . .
C61 C 0.2462(5) 0.6396(5) 0.9453(3) 0.107(3) Uani 1 1 d . . . . .
H61 H 0.207609 0.655643 0.964996 0.128 Uiso 1 1 calc R U . . .
C62 C 0.3217(6) 0.6291(4) 0.9617(3) 0.103(3) Uani 1 1 d . . . . .
H62 H 0.334679 0.640292 0.992445 0.123 Uiso 1 1 calc R U . . .
C63 C 0.3764(4) 0.6035(3) 0.9350(3) 0.0835(19) Uani 1 1 d . . . . .
C64 C 0.3569(5) 0.5883(4) 0.8908(3) 0.091(2) Uani 1 1 d . . . . .
H64 H 0.393538 0.568922 0.871738 0.109 Uiso 1 1 calc R U . . .
C65 C 0.2844(4) 0.6008(3) 0.8739(3) 0.087(2) Uani 1 1 d . . . . .
C66 C 0.1803(4) 0.6136(3) 0.8271(3) 0.0829(18) Uani 1 1 d . . . . .
C67 C 0.1300(4) 0.6161(3) 0.7914(3) 0.086(2) Uani 1 1 d . . . . .
H67 H 0.143069 0.597916 0.762915 0.103 Uiso 1 1 calc R U . . .
C68 C -0.1102(3) 0.6908(2) 0.6134(2) 0.0631(13) Uani 1 1 d . . . . .
C69 C -0.1925(3) 0.6886(3) 0.6067(3) 0.0773(17) Uani 1 1 d D . . . .
C70 C -0.2014(4) 0.6664(3) 0.5613(3) 0.0793(18) Uani 1 1 d . . . . .
C71 C -0.1284(4) 0.6552(3) 0.5432(2) 0.0747(16) Uani 1 1 d . . . . .
C72 C -0.2525(6) 0.7029(5) 0.6435(5) 0.090(4) Uani 0.77(2) 1 d D U P C 1
H72A H -0.230025 0.693311 0.674110 0.108 Uiso 0.77(2) 1 calc R U P C 1
H72B H -0.297690 0.677195 0.638739 0.108 Uiso 0.77(2) 1 calc R U P C 1
C73 C -0.2823(9) 0.7644(5) 0.6457(8) 0.151(7) Uani 0.77(2) 1 d D U P C 1
H73A H -0.312723 0.772842 0.617766 0.227 Uiso 0.77(2) 1 calc R U P C 1
H73B H -0.238268 0.791078 0.647534 0.227 Uiso 0.77(2) 1 calc R U P C 1
H73C H -0.315199 0.769133 0.673148 0.227 Uiso 0.77(2) 1 calc R U P C 1
C74 C -0.2783(4) 0.6528(4) 0.5371(3) 0.098(2) Uani 1 1 d . . . . .
H74A H -0.320565 0.674480 0.552531 0.118 Uiso 1 1 calc R U . . .
H74B H -0.275432 0.666092 0.504521 0.118 Uiso 1 1 calc R U . . .
C75 C -0.2978(5) 0.5888(5) 0.5378(3) 0.111(3) Uani 1 1 d . . . . .
H75A H -0.334022 0.580051 0.512562 0.167 Uiso 1 1 calc R U . . .
H75B H -0.321804 0.578923 0.567554 0.167 Uiso 1 1 calc R U . . .
H75C H -0.250153 0.566319 0.533722 0.167 Uiso 1 1 calc R U . . .
C76 C -0.1037(4) 0.6390(4) 0.4989(2) 0.091(2) Uani 1 1 d . . . . .
H76 H -0.141431 0.628371 0.476468 0.110 Uiso 1 1 calc R U . . .
C77 C -0.0297(4) 0.6380(4) 0.4875(2) 0.0869(19) Uani 1 1 d . . . . .
C78 C 0.0068(7) 0.6307(4) 0.4428(3) 0.107(3) Uani 1 1 d . . . . .
C79 C 0.0871(5) 0.6298(6) 0.4488(3) 0.114(3) Uani 1 1 d . . . . .
C80 C 0.1001(4) 0.6431(4) 0.4970(2) 0.0784(17) Uani 1 1 d . . . . .
C81 C -0.0384(7) 0.6175(4) 0.3984(4) 0.121(3) Uani 1 1 d . . . . .
H81A H -0.091440 0.633689 0.400473 0.145 Uiso 1 1 calc R U . . .
H81B H -0.011989 0.634977 0.371372 0.145 Uiso 1 1 calc R U . . .
C82 C -0.0423(11) 0.5546(6) 0.3928(6) 0.174(7) Uani 1 1 d . . . . .
H82A H -0.088806 0.544397 0.375070 0.261 Uiso 1 1 calc R U . . .
H82B H -0.044579 0.536273 0.423423 0.261 Uiso 1 1 calc R U . . .
H82C H 0.003972 0.541081 0.376278 0.261 Uiso 1 1 calc R U . . .
C83 C 0.1486(8) 0.6243(8) 0.4128(3) 0.150(5) Uani 1 1 d . . . . .
H83A H 0.125504 0.628657 0.381580 0.180 Uiso 1 1 calc R U . . .
H83B H 0.187995 0.654924 0.417049 0.180 Uiso 1 1 calc R U . . .
C84 C 0.1856(12) 0.5666(11) 0.4172(5) 0.203(8) Uani 1 1 d . . . . .
H84A H 0.239170 0.568623 0.405916 0.305 Uiso 1 1 calc R U . . .
H84B H 0.156435 0.538525 0.398766 0.305 Uiso 1 1 calc R U . . .
H84C H 0.185491 0.554799 0.449814 0.305 Uiso 1 1 calc R U . . .
C85 C 0.1754(4) 0.6521(3) 0.5196(2) 0.0707(14) Uani 1 1 d . . . . .
C86 C 0.2263(4) 0.6939(3) 0.5016(2) 0.0745(15) Uani 1 1 d . . . . .
H86 H 0.213192 0.713155 0.473570 0.089 Uiso 1 1 calc R U . . .
C87 C 0.2944(3) 0.7074(3) 0.5235(2) 0.0657(13) Uani 1 1 d . . . . .
H87 H 0.327342 0.736151 0.510728 0.079 Uiso 1 1 calc R U . . .
C88 C 0.3155(3) 0.6800(3) 0.56364(19) 0.0624(12) Uani 1 1 d . . . . .
C89 C 0.3791(3) 0.6847(2) 0.59621(19) 0.0581(11) Uani 1 1 d . . . . .
C90 C 0.4445(3) 0.7202(2) 0.5998(2) 0.0618(12) Uani 1 1 d . . . . .
H90 H 0.456123 0.746799 0.575726 0.074 Uiso 1 1 calc R U . . .
C91 C 0.4918(3) 0.7167(2) 0.6377(2) 0.0616(12) Uani 1 1 d . . . . .
H91 H 0.535448 0.741598 0.640025 0.074 Uiso 1 1 calc R U . . .
C92 C 0.4768(3) 0.6770(2) 0.67357(19) 0.0591(12) Uani 1 1 d . . . . .
C93 C 0.4122(3) 0.6396(2) 0.67107(19) 0.0586(11) Uani 1 1 d . . . . .
H93 H 0.401992 0.612103 0.694702 0.070 Uiso 1 1 calc R U . . .
C94 C 0.3637(3) 0.6448(2) 0.63226(19) 0.0592(11) Uani 1 1 d . . . . .
C95 C 0.2655(3) 0.6369(2) 0.58174(18) 0.0590(12) Uani 1 1 d . . . . .
C96 C 0.1959(3) 0.6218(3) 0.5602(2) 0.0668(13) Uani 1 1 d . . . . .
H96 H 0.163565 0.592210 0.572335 0.080 Uiso 1 1 calc R U . . .
C97 C 0.5283(3) 0.6687(2) 0.71373(19) 0.0603(12) Uani 1 1 d . . . . .
C98 C 0.5673(3) 0.6177(2) 0.7261(2) 0.0660(13) Uani 1 1 d . . . . .
C99 C 0.6087(4) 0.6290(3) 0.7656(2) 0.0780(16) Uani 1 1 d . . . . .
C100 C 0.5936(3) 0.6861(3) 0.77883(19) 0.0610(12) Uani 1 1 d . . . . .
C101 C 0.5650(5) 0.5608(3) 0.6993(3) 0.0859(19) Uani 1 1 d . . . . .
H10B H 0.597565 0.532142 0.715669 0.103 Uiso 1 1 calc R U . . .
H10C H 0.510979 0.546109 0.699211 0.103 Uiso 1 1 calc R U . . .
C102 C 0.5929(4) 0.5656(3) 0.6495(3) 0.0811(18) Uani 1 1 d . . . . .
H10D H 0.585521 0.528620 0.633719 0.122 Uiso 1 1 calc R U . . .
H10E H 0.648113 0.575807 0.649234 0.122 Uiso 1 1 calc R U . . .
H10F H 0.563108 0.595563 0.633458 0.122 Uiso 1 1 calc R U . . .
C103 C 0.6604(6) 0.5852(3) 0.7891(3) 0.096(2) Uani 1 1 d . . . . .
H10G H 0.691859 0.565759 0.765044 0.116 Uiso 1 1 calc R U . . .
H10H H 0.696779 0.606095 0.809756 0.116 Uiso 1 1 calc R U . . .
C104 C 0.6225(7) 0.5428(4) 0.8154(4) 0.115(3) Uani 1 1 d . . . . .
H10I H 0.595995 0.515832 0.794550 0.172 Uiso 1 1 calc R U . . .
H10J H 0.584266 0.561095 0.835827 0.172 Uiso 1 1 calc R U . . .
H10K H 0.660592 0.521822 0.834135 0.172 Uiso 1 1 calc R U . . .
B2 B 0.5111(4) 0.7728(3) 0.7470(2) 0.0610(13) Uani 1 1 d . . . . .
B3 B 0.0160(4) 0.6544(3) 0.5712(2) 0.0613(14) Uani 1 1 d . . . . .
B4 B 0.0178(3) 0.7545(2) 0.7377(2) 0.0545(12) Uani 1 1 d . . . . .
B02Y B 0.5324(4) 0.6548(4) 0.8969(3) 0.0741(18) Uani 1 1 d . . . . .
O1 O 0.2488(5) 0.8228(3) 0.5941(3) 0.135(2) Uani 1 1 d . . . . .
H1 H 0.239578 0.858138 0.597326 0.202 Uiso 1 1 calc R U . . .
C106 C 0.1764(5) 0.7910(4) 0.5942(4) 0.117(3) Uani 1 1 d . . . . .
H10L H 0.178124 0.761120 0.570263 0.176 Uiso 1 1 calc R U . . .
H10M H 0.133334 0.817467 0.587837 0.176 Uiso 1 1 calc R U . . .
H10N H 0.168806 0.773052 0.624625 0.176 Uiso 1 1 calc R U . . .
O2 O 0.3148(5) 0.7777(4) 0.6723(3) 0.138(3) Uani 1 1 d . . . . .
H2 H 0.358708 0.779902 0.684839 0.206 Uiso 1 1 calc R U . . .
C105 C 0.2626(7) 0.7517(6) 0.7030(5) 0.135(4) Uani 1 1 d . . . . .
H10O H 0.212728 0.745780 0.687341 0.202 Uiso 1 1 calc R U . . .
H10P H 0.255079 0.776752 0.729980 0.202 Uiso 1 1 calc R U . . .
H10Q H 0.283392 0.714490 0.713112 0.202 Uiso 1 1 calc R U . . .
O3 O 0.2096(5) 0.5319(5) 0.6738(6) 0.204(6) Uani 1 1 d . . . . .
H3 H 0.212514 0.496039 0.670421 0.306 Uiso 1 1 calc R U . . .
C107 C 0.1318(9) 0.5485(14) 0.6747(5) 0.258(15) Uani 1 1 d . . . . .
H10R H 0.107020 0.537950 0.645306 0.387 Uiso 1 1 calc R U . . .
H10S H 0.128355 0.590357 0.679059 0.387 Uiso 1 1 calc R U . . .
H10T H 0.105256 0.528987 0.700308 0.387 Uiso 1 1 calc R U . . .
O4 O 0.3448(9) 0.5281(5) 0.7647(6) 0.239(7) Uani 1 1 d . . . . .
H4 H 0.320848 0.502124 0.750221 0.358 Uiso 1 1 d R U . . .
C108 C 0.4072(10) 0.5039(14) 0.7826(6) 0.249(14) Uani 1 1 d . . . . .
H10U H 0.401146 0.501426 0.816331 0.374 Uiso 1 1 d R U . . .
H10V H 0.451766 0.528406 0.775171 0.374 Uiso 1 1 d R U . . .
H10W H 0.415686 0.465166 0.769951 0.374 Uiso 1 1 d R U . . .
O5 O 0.2892(7) 0.9146(8) 0.9615(5) 0.226(6) Uani 1 1 d . . . . .
H5B H 0.290098 0.884550 0.945259 0.339 Uiso 1 1 calc R U . . .
C109 C 0.3633(9) 0.9389(7) 0.9628(5) 0.159(5) Uani 1 1 d . . . . .
H10X H 0.370353 0.964326 0.936027 0.239 Uiso 1 1 calc R U . . .
H10Y H 0.402351 0.908137 0.961924 0.239 Uiso 1 1 calc R U . . .
H H 0.369389 0.961166 0.991447 0.239 Uiso 1 1 calc R U . . .
C24A C 0.607(3) 0.787(2) 0.9428(13) 0.154(18) Uani 0.29(2) 1 d D U P B 2
H24D H 0.593850 0.818616 0.963478 0.231 Uiso 0.29(2) 1 d R U P B 2
H24E H 0.638280 0.758216 0.959678 0.231 Uiso 0.29(2) 1 d R U P B 2
H24F H 0.559210 0.768266 0.931678 0.231 Uiso 0.29(2) 1 d R U P B 2
C15A C 0.853(4) 0.5794(11) 0.919(2) 0.15(2) Uani 0.26(3) 1 d D U P A 2
H15D H 0.909702 0.575970 0.922719 0.229 Uiso 0.26(3) 1 calc R U P A 2
H15E H 0.838851 0.564381 0.888061 0.229 Uiso 0.26(3) 1 calc R U P A 2
H15F H 0.826849 0.557197 0.942774 0.229 Uiso 0.26(3) 1 calc R U P A 2
C72A C -0.2536(16) 0.7268(14) 0.6256(10) 0.079(10) Uani 0.23(2) 1 d D U P C 2
H72C H -0.302167 0.724427 0.607391 0.094 Uiso 0.23(2) 1 calc R U P C 2
H72D H -0.236158 0.767420 0.627273 0.094 Uiso 0.23(2) 1 calc R U P C 2
C73A C -0.263(2) 0.7002(15) 0.6739(12) 0.086(11) Uani 0.23(2) 1 d D U P C 2
H73D H -0.293384 0.664626 0.671590 0.129 Uiso 0.23(2) 1 calc R U P C 2
H73E H -0.289679 0.727511 0.694286 0.129 Uiso 0.23(2) 1 calc R U P C 2
H73F H -0.211578 0.691345 0.686750 0.129 Uiso 0.23(2) 1 calc R U P C 2

loop_
_atom_site_aniso_label
_atom_site_aniso_U_11
_atom_site_aniso_U_22
_atom_site_aniso_U_33
_atom_site_aniso_U_23
_atom_site_aniso_U_13
_atom_site_aniso_U_12
F1 0.123(4) 0.107(4) 0.262(8) 0.071(4) 0.107(5) 0.047(3)
F2 0.072(3) 0.231(7) 0.090(3) 0.021(4) -0.025(2) -0.037(3)
F3 0.0588(16) 0.0732(18) 0.090(2) -0.0205(17) -0.0235(16) 0.0104(14)
F4 0.111(3) 0.0668(18) 0.0687(19) 0.0031(15) 0.010(2) -0.0016(18)
F5 0.0586(17) 0.0766(19) 0.080(2) -0.0143(16) -0.0103(16) -0.0114(14)
F6 0.0692(19) 0.0766(19) 0.074(2) 0.0140(16) 0.0009(16) 0.0043(15)
F7 0.088(2) 0.0629(17) 0.082(2) -0.0018(16) 0.0101(19) -0.0057(16)
F8 0.0526(15) 0.0554(14) 0.091(2) 0.0147(14) -0.0228(15) -0.0127(12)
N1 0.069(3) 0.097(4) 0.086(3) 0.024(3) -0.033(3) 0.002(3)
N2 0.049(2) 0.088(3) 0.073(3) -0.002(3) -0.018(2) 0.006(2)
N3 0.048(2) 0.067(2) 0.063(2) -0.008(2) -0.0080(19) -0.0006(18)
N4 0.050(2) 0.059(2) 0.061(2) -0.0002(18) 0.0000(19) -0.0001(17)
N5 0.063(3) 0.057(2) 0.064(3) 0.0045(19) -0.003(2) -0.0116(19)
N6 0.076(3) 0.094(3) 0.054(2) 0.001(2) -0.017(2) -0.019(3)
N7 0.053(2) 0.061(2) 0.063(3) 0.003(2) -0.015(2) -0.0113(18)
N8 0.047(2) 0.0453(18) 0.073(3) 0.0038(18) -0.0147(19) -0.0027(15)
N9 0.051(2) 0.0476(19) 0.072(3) 0.0021(18) -0.014(2) -0.0093(16)
N10 0.065(3) 0.062(2) 0.070(3) 0.008(2) -0.013(2) -0.018(2)
N11 0.085(4) 0.121(5) 0.120(5) -0.025(4) -0.049(4) 0.026(4)
C1 0.070(4) 0.107(5) 0.080(4) 0.027(4) -0.025(3) -0.003(3)
C2 0.093(5) 0.095(5) 0.112(6) 0.027(4) -0.031(5) -0.008(4)
C3 0.087(5) 0.110(5) 0.102(6) 0.037(5) -0.032(4) -0.008(4)
C4 0.068(4) 0.092(4) 0.092(5) 0.017(4) -0.023(3) 0.006(3)
C5 0.080(4) 0.107(5) 0.097(5) 0.019(4) -0.025(4) 0.000(4)
C6 0.060(3) 0.098(4) 0.082(4) -0.002(4) -0.025(3) 0.013(3)
C7 0.054(3) 0.126(6) 0.078(4) 0.000(4) -0.014(3) 0.014(3)
C8 0.054(3) 0.125(6) 0.082(4) -0.010(4) -0.018(3) 0.015(3)
C9 0.055(3) 0.080(3) 0.074(3) 0.002(3) -0.019(3) 0.000(3)
C10 0.114(7) 0.123(7) 0.153(10) 0.061(8) -0.027(7) -0.024(6)
C11 0.182(14) 0.196(15) 0.133(11) 0.030(11) 0.010(10) -0.038(12)
C12 0.095(6) 0.137(7) 0.126(8) 0.039(6) -0.042(6) -0.016(5)
C13 0.129(9) 0.193(13) 0.123(8) 0.045(9) -0.031(7) -0.015(8)
C14 0.068(4) 0.175(8) 0.109(6) 0.010(6) -0.028(4) 0.014(5)
C15 0.147(14) 0.23(2) 0.206(19) 0.000(15) -0.084(14) -0.016(14)
C16 0.061(4) 0.171(9) 0.086(5) 0.007(5) -0.006(4) -0.005(5)
C17 0.148(11) 0.198(14) 0.151(11) -0.024(10) 0.061(9) -0.071(10)
C18 0.044(2) 0.078(3) 0.073(3) -0.004(3) -0.008(2) -0.003(2)
C19 0.042(2) 0.082(3) 0.067(3) -0.007(3) -0.009(2) 0.006(2)
C20 0.052(3) 0.093(4) 0.074(3) -0.018(3) -0.018(3) 0.001(3)
C21 0.052(3) 0.080(3) 0.076(4) -0.018(3) -0.013(3) 0.000(3)
C22 0.048(3) 0.072(3) 0.078(3) -0.016(3) 0.002(3) -0.006(2)
C23 0.096(5) 0.101(5) 0.110(5) -0.029(4) -0.049(5) 0.011(4)
C24 0.115(12) 0.24(2) 0.185(17) 0.016(15) -0.036(12) 0.015(13)
C25 0.062(3) 0.103(5) 0.117(6) -0.050(4) -0.027(4) 0.007(3)
C26 0.195(12) 0.075(5) 0.121(7) -0.006(5) 0.001(8) -0.009(6)
C27 0.054(3) 0.054(2) 0.082(4) -0.009(2) -0.013(3) -0.006(2)
C28 0.060(3) 0.059(3) 0.081(4) -0.008(3) -0.005(3) -0.009(2)
C29 0.060(3) 0.053(2) 0.071(3) -0.008(2) -0.007(3) -0.012(2)
C30 0.058(3) 0.050(2) 0.073(3) -0.010(2) -0.013(3) 0.000(2)
C31 0.057(3) 0.075(3) 0.069(3) -0.012(3) -0.011(3) 0.009(2)
C32 0.055(3) 0.067(3) 0.087(4) -0.023(3) -0.014(3) 0.004(2)
C33 0.055(3) 0.041(2) 0.085(4) -0.003(2) -0.012(3) -0.0023(19)
C34 0.060(3) 0.053(2) 0.081(4) -0.006(2) -0.016(3) 0.006(2)
C35 0.057(3) 0.049(2) 0.089(4) 0.000(2) -0.017(3) -0.002(2)
C36 0.064(3) 0.041(2) 0.079(3) 0.003(2) -0.021(3) -0.0018(19)
C37 0.064(3) 0.046(2) 0.082(4) 0.004(2) -0.020(3) -0.005(2)
C38 0.068(3) 0.043(2) 0.075(3) 0.006(2) -0.013(3) 0.003(2)
C39 0.066(3) 0.042(2) 0.080(3) 0.000(2) -0.022(3) -0.005(2)
C40 0.082(4) 0.049(3) 0.085(4) 0.013(2) -0.032(3) -0.012(2)
C41 0.061(3) 0.052(2) 0.087(4) 0.004(2) -0.027(3) -0.003(2)
C42 0.053(3) 0.050(2) 0.070(3) 0.002(2) -0.016(2) -0.008(2)
C43 0.116(6) 0.052(3) 0.116(6) 0.010(3) -0.065(5) -0.013(3)
C44 0.181(10) 0.059(3) 0.136(7) -0.007(4) -0.073(8) 0.025(5)
C45 0.085(4) 0.060(3) 0.079(4) 0.007(3) -0.035(3) -0.003(3)
C46 0.077(4) 0.085(4) 0.080(4) 0.016(3) -0.023(3) -0.015(3)
C47 0.048(2) 0.045(2) 0.076(3) -0.002(2) -0.015(2) -0.0013(18)
C48 0.049(2) 0.045(2) 0.083(3) 0.001(2) -0.013(2) -0.0099(19)
C49 0.057(3) 0.046(2) 0.100(4) 0.006(3) -0.017(3) -0.009(2)
C50 0.068(3) 0.047(3) 0.118(5) 0.010(3) -0.017(4) -0.012(2)
C51 0.052(3) 0.053(3) 0.097(4) 0.013(3) -0.021(3) -0.004(2)
C52 0.069(3) 0.055(3) 0.106(5) -0.004(3) -0.010(3) -0.015(2)
C53 0.085(4) 0.064(3) 0.091(4) 0.012(3) -0.015(4) -0.017(3)
C54 0.096(5) 0.050(3) 0.143(7) 0.023(4) -0.042(5) -0.010(3)
C55 0.116(6) 0.076(4) 0.166(9) 0.057(5) -0.038(7) -0.025(4)
C56 0.059(3) 0.056(3) 0.092(4) 0.015(3) -0.020(3) -0.011(2)
C57 0.053(3) 0.119(6) 0.101(5) 0.011(5) -0.010(3) 0.006(3)
C58 0.074(4) 0.165(9) 0.077(4) 0.009(5) 0.008(4) 0.022(5)
C59 0.049(3) 0.081(4) 0.110(5) 0.034(4) -0.012(3) -0.011(3)
C60 0.078(4) 0.086(4) 0.069(3) 0.022(3) -0.011(3) -0.007(3)
C61 0.078(5) 0.153(8) 0.090(5) 0.017(5) -0.003(4) 0.004(5)
C62 0.110(6) 0.118(6) 0.080(4) 0.011(4) -0.030(5) 0.017(5)
C63 0.062(3) 0.096(5) 0.092(5) 0.022(4) -0.003(3) -0.003(3)
C64 0.077(4) 0.094(5) 0.103(5) 0.017(4) -0.037(4) -0.005(3)
C65 0.070(4) 0.072(4) 0.120(6) 0.016(4) -0.019(4) 0.001(3)
C66 0.069(4) 0.074(4) 0.106(5) 0.001(4) -0.024(4) -0.004(3)
C67 0.072(4) 0.072(3) 0.114(5) -0.009(4) -0.043(4) 0.004(3)
C68 0.055(3) 0.051(2) 0.083(4) 0.004(2) -0.020(3) -0.009(2)
C69 0.054(3) 0.064(3) 0.114(5) -0.013(3) -0.024(3) -0.001(2)
C70 0.063(3) 0.076(4) 0.099(5) 0.007(3) -0.030(3) -0.017(3)
C71 0.059(3) 0.088(4) 0.077(4) 0.004(3) -0.024(3) -0.020(3)
C72 0.068(5) 0.084(6) 0.116(9) -0.008(7) -0.024(6) 0.003(5)
C73 0.109(9) 0.100(9) 0.245(18) 0.001(10) 0.031(11) 0.032(7)
C74 0.061(4) 0.107(5) 0.127(6) 0.010(5) -0.044(4) -0.023(3)
C75 0.075(4) 0.152(8) 0.107(6) -0.034(5) -0.008(4) -0.058(5)
C76 0.081(4) 0.128(6) 0.065(4) -0.004(4) -0.021(3) -0.032(4)
C77 0.076(4) 0.120(6) 0.065(4) -0.006(4) -0.020(3) -0.010(4)
C78 0.147(8) 0.109(6) 0.065(4) -0.012(4) -0.011(5) 0.001(5)
C79 0.083(5) 0.195(10) 0.064(4) -0.015(5) -0.013(4) -0.031(6)
C80 0.071(4) 0.111(5) 0.053(3) -0.004(3) -0.006(3) -0.016(3)
C81 0.133(8) 0.107(6) 0.124(7) 0.005(5) -0.032(6) 0.002(6)
C82 0.228(17) 0.129(9) 0.164(11) -0.029(8) -0.057(12) 0.060(10)
C83 0.132(9) 0.260(18) 0.058(4) -0.050(7) -0.004(5) -0.009(10)
C84 0.214(18) 0.29(2) 0.106(9) -0.058(13) 0.044(11) -0.034(18)
C85 0.065(3) 0.090(4) 0.057(3) -0.009(3) -0.003(3) -0.003(3)
C86 0.071(3) 0.099(4) 0.054(3) 0.003(3) 0.001(3) -0.009(3)
C87 0.058(3) 0.080(3) 0.059(3) 0.006(3) 0.004(2) -0.008(3)
C88 0.060(3) 0.073(3) 0.054(3) -0.001(2) 0.008(2) -0.004(2)
C89 0.058(3) 0.058(3) 0.059(3) 0.001(2) 0.007(2) -0.005(2)
C90 0.059(3) 0.066(3) 0.061(3) -0.002(2) 0.002(2) -0.002(2)
C91 0.055(3) 0.065(3) 0.065(3) 0.003(2) 0.005(2) -0.007(2)
C92 0.059(3) 0.057(3) 0.061(3) -0.005(2) 0.002(2) 0.000(2)
C93 0.061(3) 0.055(2) 0.060(3) 0.001(2) 0.002(2) 0.004(2)
C94 0.061(3) 0.059(3) 0.058(3) -0.001(2) 0.000(2) -0.004(2)
C95 0.063(3) 0.064(3) 0.051(2) -0.004(2) 0.005(2) -0.006(2)
C96 0.063(3) 0.079(3) 0.059(3) -0.009(3) 0.003(3) -0.012(3)
C97 0.053(3) 0.066(3) 0.062(3) -0.004(2) -0.002(2) 0.000(2)
C98 0.064(3) 0.062(3) 0.072(3) -0.003(2) -0.003(3) 0.005(2)
C99 0.066(3) 0.088(4) 0.080(4) -0.005(3) -0.010(3) 0.014(3)
C100 0.048(2) 0.075(3) 0.060(3) -0.002(2) -0.008(2) 0.002(2)
C101 0.088(4) 0.064(3) 0.105(5) -0.012(3) -0.011(4) 0.013(3)
C102 0.072(4) 0.085(4) 0.086(4) -0.027(3) -0.005(3) 0.006(3)
C103 0.118(6) 0.078(4) 0.093(5) -0.007(4) -0.033(5) 0.019(4)
C104 0.132(8) 0.092(5) 0.120(7) -0.013(5) -0.025(6) 0.002(5)
B2 0.057(3) 0.064(3) 0.062(3) 0.000(3) -0.006(3) 0.001(2)
B3 0.058(3) 0.070(3) 0.056(3) -0.004(3) -0.010(3) -0.013(3)
B4 0.048(3) 0.045(2) 0.071(3) 0.002(2) -0.004(3) -0.004(2)
B02Y 0.052(3) 0.092(5) 0.078(4) 0.010(4) -0.009(3) 0.008(3)
O1 0.117(5) 0.116(5) 0.172(7) 0.000(5) 0.000(5) -0.026(4)
C106 0.077(4) 0.106(6) 0.168(9) -0.053(6) 0.021(5) -0.024(4)
O2 0.117(5) 0.150(6) 0.145(6) -0.029(5) -0.004(5) 0.016(5)
C105 0.101(7) 0.159(10) 0.145(9) -0.008(8) 0.010(7) -0.011(7)
O3 0.119(6) 0.191(9) 0.302(15) 0.132(11) 0.042(8) 0.005(6)
C107 0.134(11) 0.53(4) 0.113(9) 0.053(17) 0.005(9) 0.121(19)
O4 0.214(13) 0.159(9) 0.34(2) 0.011(11) -0.090(14) 0.041(8)
C108 0.112(10) 0.48(4) 0.152(13) 0.037(19) 0.007(10) 0.040(17)
O5 0.151(9) 0.33(2) 0.200(12) 0.012(12) 0.078(9) -0.020(10)
C109 0.148(11) 0.183(13) 0.147(10) 0.025(9) 0.056(9) 0.000(9)
C24A 0.17(3) 0.17(3) 0.12(2) 0.02(2) 0.00(2) 0.04(2)
C15A 0.17(3) 0.15(3) 0.14(3) -0.02(2) -0.01(2) 0.01(2)
C72A 0.077(14) 0.071(14) 0.087(15) 0.008(11) -0.027(11) 0.016(11)
C73A 0.067(15) 0.079(16) 0.11(2) -0.013(17) 0.015(16) 0.018(12)

loop_
_atom_type_symbol
_atom_type_description
_atom_type_scat_dispersion_real
_atom_type_scat_dispersion_imag
_atom_type_scat_source
C C 0.0181 0.0091 'International Tables Vol C Tables 4.2.6.8 and 6.1.1.4'
H H 0.0000 0.0000 'International Tables Vol C Tables 4.2.6.8 and 6.1.1.4'
B B 0.0090 0.0039 'International Tables Vol C Tables 4.2.6.8 and 6.1.1.4'
F F 0.0727 0.0534 'International Tables Vol C Tables 4.2.6.8 and 6.1.1.4'
N N 0.0311 0.0180 'International Tables Vol C Tables 4.2.6.8 and 6.1.1.4'
O O 0.0492 0.0322 'International Tables Vol C Tables 4.2.6.8 and 6.1.1.4'

loop_
_geom_angle_atom_site_label_1
_geom_angle_atom_site_label_2
_geom_angle_atom_site_label_3
_geom_angle
_geom_angle_site_symmetry_1
_geom_angle_site_symmetry_3
_geom_angle_publ_flag
C1 N1 C4 105.3(6) . . ?
C1 N1 B02Y 130.2(5) . . ?
C4 N1 B02Y 124.0(6) . . ?
C6 N2 B02Y 123.8(6) . . ?
C9 N2 C6 107.2(5) . . ?
C9 N2 B02Y 129.0(5) . . ?
C19 N3 B2 123.4(5) . . ?
C22 N3 C19 107.5(5) . . ?
C22 N3 B2 128.9(5) . . ?
C97 N4 C100 107.0(4) . . ?
C97 N4 B2 127.9(4) . . ?
C100 N4 B2 124.6(4) . . ?
C94 N5 H5 125.7 . . ?
C94 N5 C95 108.6(4) . . ?
C95 N5 H5 125.7 . . ?
C77 N6 B3 121.2(6) . . ?
C80 N6 C77 109.7(5) . . ?
C80 N6 B3 129.0(5) . . ?
C68 N7 C71 107.5(5) . . ?
C68 N7 B3 128.5(4) . . ?
C71 N7 B3 122.8(5) . . ?
C39 N8 C42 106.9(4) . . ?
C39 N8 B4 128.0(4) . . ?
C42 N8 B4 125.1(4) . . ?
C48 N9 B4 125.4(4) . . ?
C51 N9 C48 107.9(4) . . ?
C51 N9 B4 126.7(5) . . ?
C29 N10 H10 125.8 . . ?
C38 N10 H10 125.8 . . ?
C38 N10 C29 108.5(5) . . ?
C65 N11 H11 124.8 . . ?
C65 N11 C66 110.4(7) . . ?
C66 N11 H11 124.8 . . ?
N1 C1 C2 111.6(6) . . ?
N1 C1 C63 123.0(6) . . ?
C2 C1 C63 125.2(7) . . ?
C1 C2 C10 126.6(8) . . ?
C3 C2 C1 105.5(7) . . ?
C3 C2 C10 127.7(8) . . ?
C2 C3 C12 126.8(8) . . ?
C4 C3 C2 107.1(6) . . ?
C4 C3 C12 125.9(8) . . ?
C3 C4 N1 110.3(6) . . ?
C3 C4 C5 130.3(7) . . ?
C5 C4 N1 119.4(7) . . ?
C4 C5 H5A 118.5 . . ?
C4 C5 C6 123.0(7) . . ?
C6 C5 H5A 118.5 . . ?
N2 C6 C5 120.5(7) . . ?
N2 C6 C7 108.0(6) . . ?
C5 C6 C7 131.4(6) . . ?
C6 C7 C14 125.7(7) . . ?
C8 C7 C6 106.5(6) . . ?
C8 C7 C14 127.7(8) . . ?
C7 C8 C9 107.7(7) . . ?
C7 C8 C16 127.0(6) . . ?
C9 C8 C16 125.2(7) . . ?
N2 C9 C8 110.6(6) . . ?
N2 C9 C18 120.6(5) . . ?
C8 C9 C18 128.8(6) . . ?
C2 C10 H10A 120.7 . . ?
C11 C10 C2 118.6(13) . . ?
C11 C10 H10A 120.7 . . ?
C10 C11 H11A 109.5 . . ?
C10 C11 H11B 109.5 . . ?
C10 C11 H11C 109.5 . . ?
H11A C11 H11B 109.5 . . ?
H11A C11 H11C 109.5 . . ?
H11B C11 H11C 109.5 . . ?
C3 C12 H12A 110.0 . . ?
C3 C12 H12B 110.0 . . ?
H12A C12 H12B 108.4 . . ?
C13 C12 C3 108.5(10) . . ?
C13 C12 H12A 110.0 . . ?
C13 C12 H12B 110.0 . . ?
C12 C13 H13A 109.5 . . ?
C12 C13 H13B 109.5 . . ?
C12 C13 H13C 109.5 . . ?
H13A C13 H13B 109.5 . . ?
H13A C13 H13C 109.5 . . ?
H13B C13 H13C 109.5 . . ?
C7 C14 H14A 109.7 . . ?
C7 C14 H14B 109.7 . . ?
C7 C14 H14C 108.7 . . ?
C7 C14 H14D 108.7 . . ?
C7 C14 C15 109.8(11) . . ?
C7 C14 C15A 114(2) . . ?
H14A C14 H14B 108.2 . . ?
H14C C14 H14D 107.6 . . ?
C15 C14 H14A 109.7 . . ?
C15 C14 H14B 109.7 . . ?
C15A C14 H14C 108.7 . . ?
C15A C14 H14D 108.7 . . ?
C14 C15 H15A 109.5 . . ?
C14 C15 H15B 109.5 . . ?
C14 C15 H15C 109.5 . . ?
H15A C15 H15B 109.5 . . ?
H15A C15 H15C 109.5 . . ?
H15B C15 H15C 109.5 . . ?
C8 C16 H16 119.0 . . ?
C17 C16 C8 122.1(10) . . ?
C17 C16 H16 119.0 . . ?
C16 C17 H17A 109.5 . . ?
C16 C17 H17B 109.5 . . ?
C16 C17 H17C 109.5 . . ?
H17A C17 H17B 109.5 . . ?
H17A C17 H17C 109.5 . . ?
H17B C17 H17C 109.5 . . ?
C19 C18 C9 119.4(5) . . ?
C19 C18 C100 123.8(5) . . ?
C100 C18 C9 116.4(5) . . ?
N3 C19 C20 108.8(5) . . ?
C18 C19 N3 120.1(5) . . ?
C18 C19 C20 130.9(5) . . ?
C19 C20 C23 129.2(6) . . ?
C21 C20 C19 105.8(5) . . ?
C21 C20 C23 125.0(6) . . ?
C20 C21 C22 109.3(5) . . ?
C20 C21 C25 126.0(6) . . ?
C22 C21 C25 124.5(6) . . ?
N3 C22 C21 108.4(5) . . ?
N3 C22 C27 123.4(5) . . ?
C21 C22 C27 126.2(5) . . ?
C20 C23 H23A 108.1 . . ?
C20 C23 H23B 108.1 . . ?
C20 C23 H23C 109.8 . . ?
C20 C23 H23D 109.8 . . ?
C20 C23 C24 116.8(11) . . ?
C20 C23 C24A 110(2) . . ?
H23A C23 H23B 107.3 . . ?
H23C C23 H23D 108.2 . . ?
C24 C23 H23A 108.1 . . ?
C24 C23 H23B 108.1 . . ?
C24A C23 H23C 109.8 . . ?
C24A C23 H23D 109.8 . . ?
C23 C24 H24A 109.5 . . ?
C23 C24 H24B 109.5 . . ?
C23 C24 H24C 109.5 . . ?
H24A C24 H24B 109.5 . . ?
H24A C24 H24C 109.5 . . ?
H24B C24 H24C 109.5 . . ?
C21 C25 H25A 108.9 . . ?
C21 C25 H25B 108.9 . . ?
H25A C25 H25B 107.7 . . ?
C26 C25 C21 113.5(7) . . ?
C26 C25 H25A 108.9 . . ?
C26 C25 H25B 108.9 . . ?
C25 C26 H26A 109.5 . . ?
C25 C26 H26B 109.5 . . ?
C25 C26 H26C 109.5 . . ?
H26A C26 H26B 109.5 . . ?
H26A C26 H26C 109.5 . . ?
H26B C26 H26C 109.5 . . ?
C28 C27 C22 125.2(6) . . ?
C28 C27 C32 120.0(5) . . ?
C32 C27 C22 113.7(5) . . ?
C27 C28 H28 120.5 . . ?
C27 C28 C29 119.1(6) . . ?
C29 C28 H28 120.5 . . ?
N10 C29 C28 129.6(6) . . ?
N10 C29 C30 108.6(5) . . ?
C28 C29 C30 121.3(6) . . ?
C29 C30 C33 106.2(5) . . ?
C31 C30 C29 120.2(5) . . ?
C31 C30 C33 132.5(6) . . ?
C30 C31 H31 121.0 . . ?
C30 C31 C32 118.0(6) . . ?
C32 C31 H31 121.0 . . ?
C27 C32 H32 119.6 . . ?
C31 C32 C27 120.9(6) . . ?
C31 C32 H32 119.6 . . ?
C34 C33 C30 132.8(6) . . ?
C38 C33 C30 106.0(5) . . ?
C38 C33 C34 120.1(5) . . ?
C33 C34 H34 121.0 . . ?
C35 C34 C33 118.0(6) . . ?
C35 C34 H34 121.0 . . ?
C34 C35 H35 119.7 . . ?
C36 C35 C34 120.6(6) . . ?
C36 C35 H35 119.7 . . ?
C35 C36 C37 121.5(5) . . ?
C35 C36 C39 122.7(6) . . ?
C37 C36 C39 115.3(5) . . ?
C36 C37 H37 121.3 . . ?
C38 C37 C36 117.4(6) . . ?
C38 C37 H37 121.3 . . ?
N10 C38 C33 109.7(5) . . ?
N10 C38 C37 128.0(6) . . ?
C37 C38 C33 121.9(6) . . ?
N8 C39 C36 120.3(5) . . ?
N8 C39 C40 110.3(5) . . ?
C40 C39 C36 128.7(5) . . ?
C39 C40 C41 107.9(5) . . ?
C39 C40 C43 124.6(5) . . ?
C41 C40 C43 127.4(5) . . ?
C40 C41 C42 106.5(5) . . ?
C40 C41 C45 123.2(5) . . ?
C42 C41 C45 130.1(5) . . ?
N8 C42 C41 108.3(4) . . ?
C47 C42 N8 119.7(5) . . ?
C47 C42 C41 131.7(5) . . ?
C40 C43 H43A 109.0 . . ?
C40 C43 H43B 109.0 . . ?
C40 C43 C44 112.8(8) . . ?
H43A C43 H43B 107.8 . . ?
C44 C43 H43A 109.0 . . ?
C44 C43 H43B 109.0 . . ?
C43 C44 H44A 109.5 . . ?
C43 C44 H44B 109.5 . . ?
C43 C44 H44C 109.5 . . ?
H44A C44 H44B 109.5 . . ?
H44A C44 H44C 109.5 . . ?
H44B C44 H44C 109.5 . . ?
C41 C45 H45A 109.1 . . ?
C41 C45 H45B 109.1 . . ?
C41 C45 C46 112.5(5) . . ?
H45A C45 H45B 107.8 . . ?
C46 C45 H45A 109.1 . . ?
C46 C45 H45B 109.1 . . ?
C45 C46 H46A 109.5 . . ?
C45 C46 H46B 109.5 . . ?
C45 C46 H46C 109.5 . . ?
H46A C46 H46B 109.5 . . ?
H46A C46 H46C 109.5 . . ?
H46B C46 H46C 109.5 . . ?
C42 C47 C48 122.6(5) . . ?
C42 C47 C68 118.9(5) . . ?
C48 C47 C68 118.5(4) . . ?
N9 C48 C47 119.0(4) . . ?
N9 C48 C49 108.9(5) . . ?
C47 C48 C49 131.9(5) . . ?
C48 C49 C52 129.7(6) . . ?
C50 C49 C48 104.9(5) . . ?
C50 C49 C52 125.4(5) . . ?
C49 C50 C51 108.8(5) . . ?
C49 C50 C54 125.8(6) . . ?
C51 C50 C54 125.3(7) . . ?
N9 C51 C50 109.5(5) . . ?
N9 C51 C56 126.2(5) . . ?
C50 C51 C56 124.1(5) . . ?
C49 C52 H52A 108.8 . . ?
C49 C52 H52B 108.8 . . ?
C49 C52 C53 113.8(6) . . ?
H52A C52 H52B 107.7 . . ?
C53 C52 H52A 108.8 . . ?
C53 C52 H52B 108.8 . . ?
C52 C53 H53A 109.5 . . ?
C52 C53 H53B 109.5 . . ?
C52 C53 H53C 109.5 . . ?
H53A C53 H53B 109.5 . . ?
H53A C53 H53C 109.5 . . ?
H53B C53 H53C 109.5 . . ?
C50 C54 H54A 109.4 . . ?
C50 C54 H54B 109.4 . . ?
C50 C54 C55 111.2(7) . . ?
H54A C54 H54B 108.0 . . ?
C55 C54 H54A 109.4 . . ?
C55 C54 H54B 109.4 . . ?
C54 C55 H55A 109.5 . . ?
C54 C55 H55B 109.5 . . ?
C54 C55 H55C 109.5 . . ?
H55A C55 H55B 109.5 . . ?
H55A C55 H55C 109.5 . . ?
H55B C55 H55C 109.5 . . ?
C57 C56 C51 122.8(6) . . ?
C57 C56 C67 118.7(6) . . ?
C67 C56 C51 118.4(7) . . ?
C56 C57 H57 118.7 . . ?
C56 C57 C58 122.6(7) . . ?
C58 C57 H57 118.7 . . ?
C57 C58 H58 121.4 . . ?
C59 C58 C57 117.1(8) . . ?
C59 C58 H58 121.4 . . ?
C58 C59 C60 134.5(8) . . ?
C66 C59 C58 119.4(7) . . ?
C66 C59 C60 105.9(6) . . ?
C61 C60 C59 133.6(8) . . ?
C65 C60 C59 107.2(6) . . ?
C65 C60 C61 119.1(7) . . ?
C60 C61 H61 120.9 . . ?
C60 C61 C62 118.3(9) . . ?
C62 C61 H61 120.9 . . ?
C61 C62 H62 119.1 . . ?
C63 C62 C61 121.9(8) . . ?
C63 C62 H62 119.1 . . ?
C62 C63 C1 120.4(7) . . ?
C62 C63 C64 118.2(7) . . ?
C64 C63 C1 121.3(8) . . ?
C63 C64 H64 120.0 . . ?
C63 C64 C65 120.1(9) . . ?
C65 C64 H64 120.0 . . ?
N11 C65 C64 128.6(9) . . ?
C60 C65 N11 109.1(6) . . ?
C60 C65 C64 122.3(8) . . ?
C59 C66 N11 107.1(6) . . ?
C67 C66 N11 132.1(8) . . ?
C67 C66 C59 120.7(7) . . ?
C56 C67 H67 119.4 . . ?
C66 C67 C56 121.3(8) . . ?
C66 C67 H67 119.4 . . ?
N7 C68 C47 122.1(5) . . ?
N7 C68 C69 111.1(5) . . ?
C69 C68 C47 126.8(6) . . ?
C68 C69 C72 125.0(7) . . ?
C68 C69 C72A 129.3(15) . . ?
C70 C69 C68 104.2(6) . . ?
C70 C69 C72 130.6(7) . . ?
C70 C69 C72A 118.7(13) . . ?
C69 C70 C74 126.3(7) . . ?
C71 C70 C69 108.5(5) . . ?
C71 C70 C74 125.0(7) . . ?
C70 C71 N7 108.7(6) . . ?
C70 C71 C76 132.1(6) . . ?
C76 C71 N7 118.6(6) . . ?
C69 C72 H72A 107.9 . . ?
C69 C72 H72B 107.9 . . ?
C69 C72 C73 117.7(12) . . ?
H72A C72 H72B 107.2 . . ?
C73 C72 H72A 107.9 . . ?
C73 C72 H72B 107.9 . . ?
C72 C73 H73A 109.5 . . ?
C72 C73 H73B 109.5 . . ?
C72 C73 H73C 109.5 . . ?
H73A C73 H73B 109.5 . . ?
H73A C73 H73C 109.5 . . ?
H73B C73 H73C 109.5 . . ?
C70 C74 H74A 109.1 . . ?
C70 C74 H74B 109.1 . . ?
H74A C74 H74B 107.8 . . ?
C75 C74 C70 112.7(7) . . ?
C75 C74 H74A 109.1 . . ?
C75 C74 H74B 109.1 . . ?
C74 C75 H75A 109.5 . . ?
C74 C75 H75B 109.5 . . ?
C74 C75 H75C 109.5 . . ?
H75A C75 H75B 109.5 . . ?
H75A C75 H75C 109.5 . . ?
H75B C75 H75C 109.5 . . ?
C71 C76 H76 119.0 . . ?
C77 C76 C71 121.9(6) . . ?
C77 C76 H76 119.0 . . ?
N6 C77 C78 105.6(7) . . ?
C76 C77 N6 124.0(7) . . ?
C76 C77 C78 130.4(7) . . ?
C77 C78 C81 123.3(10) . . ?
C79 C78 C77 108.8(7) . . ?
C79 C78 C81 127.3(9) . . ?
C78 C79 C80 105.7(7) . . ?
C78 C79 C83 128.3(8) . . ?
C80 C79 C83 125.5(8) . . ?
N6 C80 C79 109.7(6) . . ?
N6 C80 C85 123.6(5) . . ?
C79 C80 C85 126.6(7) . . ?
C78 C81 H81A 110.0 . . ?
C78 C81 H81B 110.0 . . ?
H81A C81 H81B 108.4 . . ?
C82 C81 C78 108.3(9) . . ?
C82 C81 H81A 110.0 . . ?
C82 C81 H81B 110.0 . . ?
C81 C82 H82A 109.5 . . ?
C81 C82 H82B 109.5 . . ?
C81 C82 H82C 109.5 . . ?
H82A C82 H82B 109.5 . . ?
H82A C82 H82C 109.5 . . ?
H82B C82 H82C 109.5 . . ?
C79 C83 H83A 109.9 . . ?
C79 C83 H83B 109.9 . . ?
H83A C83 H83B 108.3 . . ?
C84 C83 C79 108.8(14) . . ?
C84 C83 H83A 109.9 . . ?
C84 C83 H83B 109.9 . . ?
C83 C84 H84A 109.5 . . ?
C83 C84 H84B 109.5 . . ?
C83 C84 H84C 109.5 . . ?
H84A C84 H84B 109.5 . . ?
H84A C84 H84C 109.5 . . ?
H84B C84 H84C 109.5 . . ?
C86 C85 C80 119.0(6) . . ?
C86 C85 C96 119.6(6) . . ?
C96 C85 C80 121.3(6) . . ?
C85 C86 H86 119.3 . . ?
C87 C86 C85 121.4(6) . . ?
C87 C86 H86 119.3 . . ?
C86 C87 H87 119.6 . . ?
C86 C87 C88 120.8(6) . . ?
C88 C87 H87 119.6 . . ?
C87 C88 C89 135.6(5) . . ?
C87 C88 C95 118.5(5) . . ?
C95 C88 C89 105.8(5) . . ?
C90 C89 C88 134.5(5) . . ?
C90 C89 C94 118.8(5) . . ?
C94 C89 C88 106.6(5) . . ?
C89 C90 H90 119.9 . . ?
C91 C90 C89 120.3(5) . . ?
C91 C90 H90 119.9 . . ?
C90 C91 H91 119.4 . . ?
C90 C91 C92 121.1(5) . . ?
C92 C91 H91 119.4 . . ?
C91 C92 C93 120.6(5) . . ?
C91 C92 C97 123.6(5) . . ?
C93 C92 C97 115.7(5) . . ?
C92 C93 H93 121.4 . . ?
C94 C93 C92 117.2(5) . . ?
C94 C93 H93 121.4 . . ?
N5 C94 C89 109.4(5) . . ?
N5 C94 C93 128.6(5) . . ?
C93 C94 C89 122.0(5) . . ?
N5 C95 C88 109.6(5) . . ?
N5 C95 C96 128.1(5) . . ?
C96 C95 C88 122.3(5) . . ?
C85 C96 H96 121.3 . . ?
C95 C96 C85 117.3(6) . . ?
C95 C96 H96 121.3 . . ?
N4 C97 C92 123.5(5) . . ?
N4 C97 C98 109.7(5) . . ?
C98 C97 C92 126.8(5) . . ?
C97 C98 C101 125.7(6) . . ?
C99 C98 C97 107.5(5) . . ?
C99 C98 C101 126.8(6) . . ?
C98 C99 C100 108.1(5) . . ?
C98 C99 C103 123.5(6) . . ?
C100 C99 C103 128.4(6) . . ?
N4 C100 C18 117.7(5) . . ?
C99 C100 N4 107.7(5) . . ?
C99 C100 C18 134.6(5) . . ?
C98 C101 H10B 108.8 . . ?
C98 C101 H10C 108.8 . . ?
H10B C101 H10C 107.7 . . ?
C102 C101 C98 113.9(6) . . ?
C102 C101 H10B 108.8 . . ?
C102 C101 H10C 108.8 . . ?
C101 C102 H10D 109.5 . . ?
C101 C102 H10E 109.5 . . ?
C101 C102 H10F 109.5 . . ?
H10D C102 H10E 109.5 . . ?
H10D C102 H10F 109.5 . . ?
H10E C102 H10F 109.5 . . ?
C99 C103 H10G 108.3 . . ?
C99 C103 H10H 108.3 . . ?
H10G C103 H10H 107.4 . . ?
C104 C103 C99 116.0(9) . . ?
C104 C103 H10G 108.3 . . ?
C104 C103 H10H 108.3 . . ?
C103 C104 H10I 109.5 . . ?
C103 C104 H10J 109.5 . . ?
C103 C104 H10K 109.5 . . ?
H10I C104 H10J 109.5 . . ?
H10I C104 H10K 109.5 . . ?
H10J C104 H10K 109.5 . . ?
F3 B2 F4 108.4(5) . . ?
F3 B2 N3 113.1(5) . . ?
F3 B2 N4 108.5(5) . . ?
F4 B2 N3 108.1(5) . . ?
F4 B2 N4 109.3(5) . . ?
N3 B2 N4 109.4(4) . . ?
F5 B3 F6 110.7(5) . . ?
F5 B3 N6 112.7(5) . . ?
F5 B3 N7 109.7(5) . . ?
F6 B3 N6 109.4(5) . . ?
F6 B3 N7 107.4(5) . . ?
N6 B3 N7 106.7(5) . . ?
F7 B4 N8 109.2(4) . . ?
F7 B4 N9 108.9(4) . . ?
F8 B4 F7 109.6(5) . . ?
F8 B4 N8 111.4(4) . . ?
F8 B4 N9 110.4(4) . . ?
N8 B4 N9 107.4(4) . . ?
F1 B02Y N1 111.7(7) . . ?
F1 B02Y N2 107.9(6) . . ?
F2 B02Y F1 106.5(7) . . ?
F2 B02Y N1 112.5(6) . . ?
F2 B02Y N2 109.6(6) . . ?
N1 B02Y N2 108.6(5) . . ?
C106 O1 H1 109.5 . . ?
O1 C106 H10L 109.5 . . ?
O1 C106 H10M 109.5 . . ?
O1 C106 H10N 109.5 . . ?
H10L C106 H10M 109.5 . . ?
H10L C106 H10N 109.5 . . ?
H10M C106 H10N 109.5 . . ?
C105 O2 H2 109.5 . . ?
O2 C105 H10O 109.5 . . ?
O2 C105 H10P 109.5 . . ?
O2 C105 H10Q 109.5 . . ?
H10O C105 H10P 109.5 . . ?
H10O C105 H10Q 109.5 . . ?
H10P C105 H10Q 109.5 . . ?
C107 O3 H3 109.5 . . ?
O3 C107 H10R 109.5 . . ?
O3 C107 H10S 109.5 . . ?
O3 C107 H10T 109.5 . . ?
H10R C107 H10S 109.5 . . ?
H10R C107 H10T 109.5 . . ?
H10S C107 H10T 109.5 . . ?
C108 O4 H4 106.9 . . ?
O4 C108 H10U 109.1 . . ?
O4 C108 H10V 107.8 . . ?
O4 C108 H10W 111.5 . . ?
H10U C108 H10V 109.5 . . ?
H10U C108 H10W 109.5 . . ?
H10V C108 H10W 109.5 . . ?
C109 O5 H5B 109.5 . . ?
O5 C109 H10X 109.5 . . ?
O5 C109 H10Y 109.5 . . ?
O5 C109 H 109.5 . . ?
H10X C109 H10Y 109.5 . . ?
H10X C109 H 109.5 . . ?
H10Y C109 H 109.5 . . ?
C23 C24A H24D 108.0 . . ?
C23 C24A H24E 109.7 . . ?
C23 C24A H24F 110.7 . . ?
H24D C24A H24E 109.5 . . ?
H24D C24A H24F 109.5 . . ?
H24E C24A H24F 109.4 . . ?
C14 C15A H15D 109.5 . . ?
C14 C15A H15E 109.5 . . ?
C14 C15A H15F 109.5 . . ?
H15D C15A H15E 109.5 . . ?
H15D C15A H15F 109.5 . . ?
H15E C15A H15F 109.5 . . ?
C69 C72A H72C 111.8 . . ?
C69 C72A H72D 111.8 . . ?
C69 C72A C73A 99.6(18) . . ?
H72C C72A H72D 109.6 . . ?
C73A C72A H72C 111.8 . . ?
C73A C72A H72D 111.8 . . ?
C72A C73A H73D 109.5 . . ?
C72A C73A H73E 109.5 . . ?
C72A C73A H73F 109.5 . . ?
H73D C73A H73E 109.5 . . ?
H73D C73A H73F 109.5 . . ?
H73E C73A H73F 109.5 . . ?

loop_
_geom_bond_atom_site_label_1
_geom_bond_atom_site_label_2
_geom_bond_distance
_geom_bond_site_symmetry_2
_geom_bond_publ_flag
F1 B02Y 1.386(10) . ?
F2 B02Y 1.349(9) . ?
F3 B2 1.384(7) . ?
F4 B2 1.404(8) . ?
F5 B3 1.370(7) . ?
F6 B3 1.414(8) . ?
F7 B4 1.396(7) . ?
F8 B4 1.386(6) . ?
N1 C1 1.327(10) . ?
N1 C4 1.423(8) . ?
N1 B02Y 1.535(10) . ?
N2 C6 1.388(8) . ?
N2 C9 1.352(9) . ?
N2 B02Y 1.556(9) . ?
N3 C19 1.406(7) . ?
N3 C22 1.374(7) . ?
N3 B2 1.530(8) . ?
N4 C97 1.356(7) . ?
N4 C100 1.414(7) . ?
N4 B2 1.555(8) . ?
N5 H5 0.8800 . ?
N5 C94 1.377(7) . ?
N5 C95 1.381(7) . ?
N6 C77 1.414(8) . ?
N6 C80 1.345(9) . ?
N6 B3 1.533(8) . ?
N7 C68 1.341(8) . ?
N7 C71 1.399(7) . ?
N7 B3 1.578(8) . ?
N8 C39 1.379(6) . ?
N8 C42 1.412(7) . ?
N8 B4 1.534(7) . ?
N9 C48 1.403(7) . ?
N9 C51 1.333(7) . ?
N9 B4 1.552(6) . ?
N10 H10 0.8800 . ?
N10 C29 1.379(7) . ?
N10 C38 1.379(8) . ?
N11 H11 0.8800 . ?
N11 C65 1.353(11) . ?
N11 C66 1.404(10) . ?
C1 C2 1.434(10) . ?
C1 C63 1.494(9) . ?
C2 C3 1.394(12) . ?
C2 C10 1.467(14) . ?
C3 C4 1.382(11) . ?
C3 C12 1.545(11) . ?
C4 C5 1.384(11) . ?
C5 H5A 0.9500 . ?
C5 C6 1.390(11) . ?
C6 C7 1.441(11) . ?
C7 C8 1.371(11) . ?
C7 C14 1.508(10) . ?
C8 C9 1.395(9) . ?
C8 C16 1.507(12) . ?
C9 C18 1.487(8) . ?
C10 H10A 0.9500 . ?
C10 C11 1.34(2) . ?
C11 H11A 0.9800 . ?
C11 H11B 0.9800 . ?
C11 H11C 0.9800 . ?
C12 H12A 0.9900 . ?
C12 H12B 0.9900 . ?
C12 C13 1.495(18) . ?
C13 H13A 0.9800 . ?
C13 H13B 0.9800 . ?
C13 H13C 0.9800 . ?
C14 H14A 0.9900 . ?
C14 H14B 0.9900 . ?
C14 H14C 0.9900 . ?
C14 H14D 0.9900 . ?
C14 C15 1.568(13) . ?
C14 C15A 1.530(14) . ?
C15 H15A 0.9800 . ?
C15 H15B 0.9800 . ?
C15 H15C 0.9800 . ?
C16 H16 0.9500 . ?
C16 C17 1.348(15) . ?
C17 H17A 0.9800 . ?
C17 H17B 0.9800 . ?
C17 H17C 0.9800 . ?
C18 C19 1.383(9) . ?
C18 C100 1.416(8) . ?
C19 C20 1.442(9) . ?
C20 C21 1.377(9) . ?
C20 C23 1.490(10) . ?
C21 C22 1.424(8) . ?
C21 C25 1.528(9) . ?
C22 C27 1.480(8) . ?
C23 H23A 0.9900 . ?
C23 H23B 0.9900 . ?
C23 H23C 0.9900 . ?
C23 H23D 0.9900 . ?
C23 C24 1.525(13) . ?
C23 C24A 1.537(14) . ?
C24 H24A 0.9800 . ?
C24 H24B 0.9800 . ?
C24 H24C 0.9800 . ?
C25 H25A 0.9900 . ?
C25 H25B 0.9900 . ?
C25 C26 1.516(15) . ?
C26 H26A 0.9800 . ?
C26 H26B 0.9800 . ?
C26 H26C 0.9800 . ?
C27 C28 1.371(9) . ?
C27 C32 1.427(9) . ?
C28 H28 0.9500 . ?
C28 C29 1.384(8) . ?
C29 C30 1.415(9) . ?
C30 C31 1.387(8) . ?
C30 C33 1.458(7) . ?
C31 H31 0.9500 . ?
C31 C32 1.401(8) . ?
C32 H32 0.9500 . ?
C33 C34 1.409(9) . ?
C33 C38 1.397(9) . ?
C34 H34 0.9500 . ?
C34 C35 1.403(8) . ?
C35 H35 0.9500 . ?
C35 C36 1.389(9) . ?
C36 C37 1.402(9) . ?
C36 C39 1.475(7) . ?
C37 H37 0.9500 . ?
C37 C38 1.387(8) . ?
C39 C40 1.393(8) . ?
C40 C41 1.406(8) . ?
C40 C43 1.496(8) . ?
C41 C42 1.431(8) . ?
C41 C45 1.507(8) . ?
C42 C47 1.392(7) . ?
C43 H43A 0.9900 . ?
C43 H43B 0.9900 . ?
C43 C44 1.521(14) . ?
C44 H44A 0.9800 . ?
C44 H44B 0.9800 . ?
C44 H44C 0.9800 . ?
C45 H45A 0.9900 . ?
C45 H45B 0.9900 . ?
C45 C46 1.517(11) . ?
C46 H46A 0.9800 . ?
C46 H46B 0.9800 . ?
C46 H46C 0.9800 . ?
C47 C48 1.405(8) . ?
C47 C68 1.474(8) . ?
C48 C49 1.429(7) . ?
C49 C50 1.391(9) . ?
C49 C52 1.492(8) . ?
C50 C51 1.410(8) . ?
C50 C54 1.504(8) . ?
C51 C56 1.477(8) . ?
C52 H52A 0.9900 . ?
C52 H52B 0.9900 . ?
C52 C53 1.519(10) . ?
C53 H53A 0.9800 . ?
C53 H53B 0.9800 . ?
C53 H53C 0.9800 . ?
C54 H54A 0.9900 . ?
C54 H54B 0.9900 . ?
C54 C55 1.509(15) . ?
C55 H55A 0.9800 . ?
C55 H55B 0.9800 . ?
C55 H55C 0.9800 . ?
C56 C57 1.332(11) . ?
C56 C67 1.370(10) . ?
C57 H57 0.9500 . ?
C57 C58 1.404(11) . ?
C58 H58 0.9500 . ?
C58 C59 1.396(11) . ?
C59 C60 1.491(9) . ?
C59 C66 1.370(11) . ?
C60 C61 1.374(11) . ?
C60 C65 1.342(11) . ?
C61 H61 0.9500 . ?
C61 C62 1.405(12) . ?
C62 H62 0.9500 . ?
C62 C63 1.355(12) . ?
C63 C64 1.365(12) . ?
C64 H64 0.9500 . ?
C64 C65 1.372(10) . ?
C66 C67 1.348(10) . ?
C67 H67 0.9500 . ?
C68 C69 1.431(8) . ?
C69 C70 1.416(10) . ?
C69 C72 1.518(11) . ?
C69 C72A 1.480(14) . ?
C70 C71 1.387(11) . ?
C70 C74 1.530(8) . ?
C71 C76 1.397(11) . ?
C72 H72A 0.9900 . ?
C72 H72B 0.9900 . ?
C72 C73 1.518(11) . ?
C73 H73A 0.9800 . ?
C73 H73B 0.9800 . ?
C73 H73C 0.9800 . ?
C74 H74A 0.9900 . ?
C74 H74B 0.9900 . ?
C74 C75 1.523(13) . ?
C75 H75A 0.9800 . ?
C75 H75B 0.9800 . ?
C75 H75C 0.9800 . ?
C76 H76 0.9500 . ?
C76 C77 1.317(11) . ?
C77 C78 1.444(12) . ?
C78 C79 1.395(14) . ?
C78 C81 1.530(13) . ?
C79 C80 1.440(10) . ?
C79 C83 1.488(14) . ?
C80 C85 1.466(9) . ?
C81 H81A 0.9900 . ?
C81 H81B 0.9900 . ?
C81 C82 1.469(17) . ?
C82 H82A 0.9800 . ?
C82 H82B 0.9800 . ?
C82 H82C 0.9800 . ?
C83 H83A 0.9900 . ?
C83 H83B 0.9900 . ?
C83 C84 1.49(2) . ?
C84 H84A 0.9800 . ?
C84 H84B 0.9800 . ?
C84 H84C 0.9800 . ?
C85 C86 1.407(9) . ?
C85 C96 1.411(9) . ?
C86 H86 0.9500 . ?
C86 C87 1.368(9) . ?
C87 H87 0.9500 . ?
C87 C88 1.370(8) . ?
C88 C89 1.448(8) . ?
C88 C95 1.420(8) . ?
C89 C90 1.400(8) . ?
C89 C94 1.417(8) . ?
C90 H90 0.9500 . ?
C90 C91 1.367(8) . ?
C91 H91 0.9500 . ?
C91 C92 1.409(8) . ?
C92 C93 1.413(8) . ?
C92 C97 1.471(8) . ?
C93 H93 0.9500 . ?
C93 C94 1.402(8) . ?
C95 C96 1.396(8) . ?
C96 H96 0.9500 . ?
C97 C98 1.406(8) . ?
C98 C99 1.369(9) . ?
C98 C101 1.533(9) . ?
C99 C100 1.403(9) . ?
C99 C103 1.512(10) . ?
C101 H10B 0.9900 . ?
C101 H10C 0.9900 . ?
C101 C102 1.518(11) . ?
C102 H10D 0.9800 . ?
C102 H10E 0.9800 . ?
C102 H10F 0.9800 . ?
C103 H10G 0.9900 . ?
C103 H10H 0.9900 . ?
C103 C104 1.404(14) . ?
C104 H10I 0.9800 . ?
C104 H10J 0.9800 . ?
C104 H10K 0.9800 . ?
O1 H1 0.8400 . ?
O1 C106 1.448(10) . ?
C106 H10L 0.9800 . ?
C106 H10M 0.9800 . ?
C106 H10N 0.9800 . ?
O2 H2 0.8400 . ?
O2 C105 1.397(14) . ?
C105 H10O 0.9800 . ?
C105 H10P 0.9800 . ?
C105 H10Q 0.9800 . ?
O3 H3 0.8400 . ?
O3 C107 1.395(17) . ?
C107 H10R 0.9800 . ?
C107 H10S 0.9800 . ?
C107 H10T 0.9800 . ?
O4 H4 0.8402 . ?
O4 C108 1.32(2) . ?
C108 H10U 0.9798 . ?
C108 H10V 0.9800 . ?
C108 H10W 0.9801 . ?
O5 H5B 0.8400 . ?
O5 C109 1.396(19) . ?
C109 H10X 0.9800 . ?
C109 H10Y 0.9800 . ?
C109 H 0.9800 . ?
C24A H24D 0.9798 . ?
C24A H24E 0.9804 . ?
C24A H24F 0.9802 . ?
C15A H15D 0.9800 . ?
C15A H15E 0.9800 . ?
C15A H15F 0.9800 . ?
C72A H72C 0.9900 . ?
C72A H72D 0.9900 . ?
C72A C73A 1.532(14) . ?
C73A H73D 0.9800 . ?
C73A H73E 0.9800 . ?
C73A H73F 0.9800 . ?

loop_
_geom_hbond_atom_site_label_D
_geom_hbond_atom_site_label_H
_geom_hbond_atom_site_label_A
_geom_hbond_distance_DH
_geom_hbond_distance_HA
_geom_hbond_distance_DA
_geom_hbond_angle_DHA
_geom_hbond_site_symmetry_A
_geom_hbond_publ_flag
N5 H5 O3 0.88 1.99 2.858(10) 168.0 . yes
N11 H11 O4 0.88 1.98 2.854(19) 173.2 . yes
O2 H2 F3 0.84 2.05 2.822(9) 151.6 . yes

loop_
_geom_torsion_atom_site_label_1
_geom_torsion_atom_site_label_2
_geom_torsion_atom_site_label_3
_geom_torsion_atom_site_label_4
_geom_torsion
_geom_torsion_site_symmetry_1
_geom_torsion_site_symmetry_2
_geom_torsion_site_symmetry_3
_geom_torsion_site_symmetry_4
_geom_torsion_publ_flag
N1 C1 C2 C3 4.2(11) . . . . ?
N1 C1 C2 C10 -179.6(11) . . . . ?
N1 C1 C63 C62 -122.6(10) . . . . ?
N1 C1 C63 C64 59.7(12) . . . . ?
N1 C4 C5 C6 -2.5(14) . . . . ?
N2 C6 C7 C8 0.6(9) . . . . ?
N2 C6 C7 C14 177.5(8) . . . . ?
N2 C9 C18 C19 88.4(7) . . . . ?
N2 C9 C18 C100 -85.1(7) . . . . ?
N3 C19 C20 C21 -0.1(7) . . . . ?
N3 C19 C20 C23 177.8(8) . . . . ?
N3 C22 C27 C28 -44.6(9) . . . . ?
N3 C22 C27 C32 123.6(6) . . . . ?
N4 C97 C98 C99 0.7(7) . . . . ?
N4 C97 C98 C101 -177.9(6) . . . . ?
N5 C95 C96 C85 177.1(5) . . . . ?
N6 C77 C78 C79 4.8(11) . . . . ?
N6 C77 C78 C81 176.5(8) . . . . ?
N6 C80 C85 C86 -125.2(8) . . . . ?
N6 C80 C85 C96 51.7(11) . . . . ?
N7 C68 C69 C70 -1.0(7) . . . . ?
N7 C68 C69 C72 174.6(7) . . . . ?
N7 C68 C69 C72A -148.9(17) . . . . ?
N7 C71 C76 C77 0.3(12) . . . . ?
N8 C39 C40 C41 -3.1(8) . . . . ?
N8 C39 C40 C43 173.9(7) . . . . ?
N8 C42 C47 C48 1.3(8) . . . . ?
N8 C42 C47 C68 -175.8(5) . . . . ?
N9 C48 C49 C50 0.8(7) . . . . ?
N9 C48 C49 C52 179.7(6) . . . . ?
N9 C51 C56 C57 75.3(9) . . . . ?
N9 C51 C56 C67 -108.3(8) . . . . ?
N10 C29 C30 C31 176.7(5) . . . . ?
N10 C29 C30 C33 7.3(6) . . . . ?
N11 C66 C67 C56 -177.2(8) . . . . ?
C1 N1 C4 C3 1.4(10) . . . . ?
C1 N1 C4 C5 -176.7(8) . . . . ?
C1 N1 B02Y F1 61.4(11) . . . . ?
C1 N1 B02Y F2 -58.2(11) . . . . ?
C1 N1 B02Y N2 -179.7(8) . . . . ?
C1 C2 C3 C4 -3.1(11) . . . . ?
C1 C2 C3 C12 -179.4(10) . . . . ?
C1 C2 C10 C11 -99.1(15) . . . . ?
C1 C63 C64 C65 -179.8(7) . . . . ?
C2 C1 C63 C62 62.5(12) . . . . ?
C2 C1 C63 C64 -115.2(10) . . . . ?
C2 C3 C4 N1 1.2(11) . . . . ?
C2 C3 C4 C5 179.0(10) . . . . ?
C2 C3 C12 C13 -101.5(13) . . . . ?
C3 C2 C10 C11 76.3(18) . . . . ?
C3 C4 C5 C6 179.8(9) . . . . ?
C4 N1 C1 C2 -3.4(10) . . . . ?
C4 N1 C1 C63 -178.9(8) . . . . ?
C4 N1 B02Y F1 -110.0(8) . . . . ?
C4 N1 B02Y F2 130.3(7) . . . . ?
C4 N1 B02Y N2 8.8(10) . . . . ?
C4 C3 C12 C13 82.8(14) . . . . ?
C4 C5 C6 N2 1.5(13) . . . . ?
C4 C5 C6 C7 -174.4(9) . . . . ?
C5 C6 C7 C8 176.9(9) . . . . ?
C5 C6 C7 C14 -6.2(15) . . . . ?
C6 N2 C9 C8 -1.2(8) . . . . ?
C6 N2 C9 C18 178.6(6) . . . . ?
C6 N2 B02Y F1 111.4(8) . . . . ?
C6 N2 B02Y F2 -133.0(7) . . . . ?
C6 N2 B02Y N1 -9.7(9) . . . . ?
C6 C7 C8 C9 -1.4(9) . . . . ?
C6 C7 C8 C16 -177.3(9) . . . . ?
C6 C7 C14 C15 -102.6(15) . . . . ?
C6 C7 C14 C15A 71(3) . . . . ?
C7 C8 C9 N2 1.7(9) . . . . ?
C7 C8 C9 C18 -178.1(7) . . . . ?
C7 C8 C16 C17 109.6(14) . . . . ?
C8 C7 C14 C15 73.7(16) . . . . ?
C8 C7 C14 C15A -113(3) . . . . ?
C8 C9 C18 C19 -91.8(9) . . . . ?
C8 C9 C18 C100 94.7(8) . . . . ?
C9 N2 C6 C5 -176.4(7) . . . . ?
C9 N2 C6 C7 0.4(8) . . . . ?
C9 N2 B02Y F1 -66.3(9) . . . . ?
C9 N2 B02Y F2 49.3(10) . . . . ?
C9 N2 B02Y N1 172.5(6) . . . . ?
C9 C8 C16 C17 -65.7(16) . . . . ?
C9 C18 C19 N3 -167.0(5) . . . . ?
C9 C18 C19 C20 6.7(10) . . . . ?
C9 C18 C100 N4 174.6(5) . . . . ?
C9 C18 C100 C99 -3.6(10) . . . . ?
C10 C2 C3 C4 -179.3(11) . . . . ?
C10 C2 C3 C12 4(2) . . . . ?
C12 C3 C4 N1 177.5(9) . . . . ?
C12 C3 C4 C5 -4.6(17) . . . . ?
C14 C7 C8 C9 -178.2(9) . . . . ?
C14 C7 C8 C16 5.9(15) . . . . ?
C16 C8 C9 N2 177.7(8) . . . . ?
C16 C8 C9 C18 -2.1(13) . . . . ?
C18 C19 C20 C21 -174.3(6) . . . . ?
C18 C19 C20 C23 3.6(12) . . . . ?
C19 N3 C22 C21 4.4(6) . . . . ?
C19 N3 C22 C27 -160.3(6) . . . . ?
C19 N3 B2 F3 131.7(5) . . . . ?
C19 N3 B2 F4 -108.3(6) . . . . ?
C19 N3 B2 N4 10.6(7) . . . . ?
C19 C18 C100 N4 1.4(8) . . . . ?
C19 C18 C100 C99 -176.8(7) . . . . ?
C19 C20 C21 C22 2.8(7) . . . . ?
C19 C20 C21 C25 -172.6(7) . . . . ?
C19 C20 C23 C24 102.6(14) . . . . ?
C19 C20 C23 C24A -92(2) . . . . ?
C20 C21 C22 N3 -4.6(7) . . . . ?
C20 C21 C22 C27 159.5(6) . . . . ?
C20 C21 C25 C26 94.6(10) . . . . ?
C21 C20 C23 C24 -79.9(15) . . . . ?
C21 C20 C23 C24A 86(2) . . . . ?
C21 C22 C27 C28 153.5(6) . . . . ?
C21 C22 C27 C32 -38.3(8) . . . . ?
C22 N3 C19 C18 172.2(5) . . . . ?
C22 N3 C19 C20 -2.7(6) . . . . ?
C22 N3 B2 F3 -54.3(8) . . . . ?
C22 N3 B2 F4 65.7(7) . . . . ?
C22 N3 B2 N4 -175.3(5) . . . . ?
C22 C21 C25 C26 -80.2(10) . . . . ?
C22 C27 C28 C29 161.4(5) . . . . ?
C22 C27 C32 C31 -166.2(5) . . . . ?
C23 C20 C21 C22 -175.2(7) . . . . ?
C23 C20 C21 C25 9.4(12) . . . . ?
C25 C21 C22 N3 170.9(6) . . . . ?
C25 C21 C22 C27 -24.9(10) . . . . ?
C27 C28 C29 N10 -168.2(5) . . . . ?
C27 C28 C29 C30 2.8(8) . . . . ?
C28 C27 C32 C31 2.6(8) . . . . ?
C28 C29 C30 C31 4.0(8) . . . . ?
C28 C29 C30 C33 -165.3(5) . . . . ?
C29 N10 C38 C33 9.8(6) . . . . ?
C29 N10 C38 C37 -162.6(5) . . . . ?
C29 C30 C31 C32 -7.3(8) . . . . ?
C29 C30 C33 C34 166.8(5) . . . . ?
C29 C30 C33 C38 -1.4(5) . . . . ?
C30 C31 C32 C27 4.1(9) . . . . ?
C30 C33 C34 C35 -161.6(5) . . . . ?
C30 C33 C38 N10 -5.0(6) . . . . ?
C30 C33 C38 C37 167.9(4) . . . . ?
C31 C30 C33 C34 -0.7(10) . . . . ?
C31 C30 C33 C38 -168.9(6) . . . . ?
C32 C27 C28 C29 -6.0(8) . . . . ?
C33 C30 C31 C32 158.8(6) . . . . ?
C33 C34 C35 C36 -2.6(7) . . . . ?
C34 C33 C38 N10 -175.1(4) . . . . ?
C34 C33 C38 C37 -2.2(7) . . . . ?
C34 C35 C36 C37 -3.5(7) . . . . ?
C34 C35 C36 C39 168.4(5) . . . . ?
C35 C36 C37 C38 6.7(7) . . . . ?
C35 C36 C39 N8 -63.4(7) . . . . ?
C35 C36 C39 C40 127.4(7) . . . . ?
C36 C37 C38 N10 167.7(5) . . . . ?
C36 C37 C38 C33 -3.8(7) . . . . ?
C36 C39 C40 C41 166.9(6) . . . . ?
C36 C39 C40 C43 -16.0(12) . . . . ?
C37 C36 C39 N8 109.0(6) . . . . ?
C37 C36 C39 C40 -60.2(8) . . . . ?
C38 N10 C29 C28 161.2(5) . . . . ?
C38 N10 C29 C30 -10.6(6) . . . . ?
C38 C33 C34 C35 5.4(7) . . . . ?
C39 N8 C42 C41 -1.9(6) . . . . ?
C39 N8 C42 C47 173.5(5) . . . . ?
C39 N8 B4 F7 72.3(7) . . . . ?
C39 N8 B4 F8 -48.9(7) . . . . ?
C39 N8 B4 N9 -169.8(5) . . . . ?
C39 C36 C37 C38 -165.9(4) . . . . ?
C39 C40 C41 C42 1.8(8) . . . . ?
C39 C40 C41 C45 -173.8(6) . . . . ?
C39 C40 C43 C44 -87.4(9) . . . . ?
C40 C41 C42 N8 0.0(7) . . . . ?
C40 C41 C42 C47 -174.6(6) . . . . ?
C40 C41 C45 C46 75.0(8) . . . . ?
C41 C40 C43 C44 89.1(10) . . . . ?
C41 C42 C47 C48 175.4(6) . . . . ?
C41 C42 C47 C68 -1.7(10) . . . . ?
C42 N8 C39 C36 -167.9(5) . . . . ?
C42 N8 C39 C40 3.1(7) . . . . ?
C42 N8 B4 F7 -108.2(5) . . . . ?
C42 N8 B4 F8 130.7(5) . . . . ?
C42 N8 B4 N9 9.7(7) . . . . ?
C42 C41 C45 C46 -99.6(8) . . . . ?
C42 C47 C48 N9 -1.8(8) . . . . ?
C42 C47 C48 C49 -175.4(6) . . . . ?
C42 C47 C68 N7 86.8(7) . . . . ?
C42 C47 C68 C69 -92.6(7) . . . . ?
C43 C40 C41 C42 -175.1(8) . . . . ?
C43 C40 C41 C45 9.2(12) . . . . ?
C45 C41 C42 N8 175.3(6) . . . . ?
C45 C41 C42 C47 0.6(11) . . . . ?
C47 C48 C49 C50 174.9(6) . . . . ?
C47 C48 C49 C52 -6.3(12) . . . . ?
C47 C68 C69 C70 178.5(5) . . . . ?
C47 C68 C69 C72 -6.0(11) . . . . ?
C47 C68 C69 C72A 30.5(19) . . . . ?
C48 N9 C51 C50 -2.2(7) . . . . ?
C48 N9 C51 C56 172.9(6) . . . . ?
C48 N9 B4 F7 107.7(6) . . . . ?
C48 N9 B4 F8 -132.0(5) . . . . ?
C48 N9 B4 N8 -10.4(7) . . . . ?
C48 C47 C68 N7 -90.4(7) . . . . ?
C48 C47 C68 C69 90.2(7) . . . . ?
C48 C49 C50 C51 -2.1(7) . . . . ?
C48 C49 C50 C54 174.5(8) . . . . ?
C48 C49 C52 C53 -102.8(8) . . . . ?
C49 C50 C51 N9 2.7(8) . . . . ?
C49 C50 C51 C56 -172.4(6) . . . . ?
C49 C50 C54 C55 -101.9(9) . . . . ?
C50 C49 C52 C53 75.8(8) . . . . ?
C50 C51 C56 C57 -110.3(8) . . . . ?
C50 C51 C56 C67 66.1(9) . . . . ?
C51 N9 C48 C47 -174.1(5) . . . . ?
C51 N9 C48 C49 0.8(7) . . . . ?
C51 N9 B4 F7 -70.7(7) . . . . ?
C51 N9 B4 F8 49.7(8) . . . . ?
C51 N9 B4 N8 171.2(5) . . . . ?
C51 C50 C54 C55 74.1(9) . . . . ?
C51 C56 C57 C58 176.1(8) . . . . ?
C51 C56 C67 C66 179.6(6) . . . . ?
C52 C49 C50 C51 179.0(6) . . . . ?
C52 C49 C50 C54 -4.5(12) . . . . ?
C54 C50 C51 N9 -173.8(7) . . . . ?
C54 C50 C51 C56 11.0(12) . . . . ?
C56 C57 C58 C59 2.6(14) . . . . ?
C57 C56 C67 C66 -3.9(11) . . . . ?
C57 C58 C59 C60 173.4(7) . . . . ?
C57 C58 C59 C66 -0.9(13) . . . . ?
C58 C59 C60 C61 3.3(15) . . . . ?
C58 C59 C60 C65 -174.9(9) . . . . ?
C58 C59 C66 N11 179.1(8) . . . . ?
C58 C59 C66 C67 -3.1(11) . . . . ?
C59 C60 C61 C62 -174.4(8) . . . . ?
C59 C60 C65 N11 -3.4(8) . . . . ?
C59 C60 C65 C64 177.8(7) . . . . ?
C59 C66 C67 C56 5.6(11) . . . . ?
C60 C59 C66 N11 3.3(8) . . . . ?
C60 C59 C66 C67 -178.9(6) . . . . ?
C60 C61 C62 C63 -3.6(15) . . . . ?
C61 C60 C65 N11 178.1(8) . . . . ?
C61 C60 C65 C64 -0.7(12) . . . . ?
C61 C62 C63 C1 -177.2(8) . . . . ?
C61 C62 C63 C64 0.6(14) . . . . ?
C62 C63 C64 C65 2.4(12) . . . . ?
C63 C1 C2 C3 179.6(9) . . . . ?
C63 C1 C2 C10 -4.2(17) . . . . ?
C63 C64 C65 N11 179.0(8) . . . . ?
C63 C64 C65 C60 -2.4(12) . . . . ?
C65 N11 C66 C59 -5.6(9) . . . . ?
C65 N11 C66 C67 176.9(8) . . . . ?
C65 C60 C61 C62 3.6(13) . . . . ?
C66 N11 C65 C60 5.6(10) . . . . ?
C66 N11 C65 C64 -175.6(8) . . . . ?
C66 C59 C60 C61 178.1(9) . . . . ?
C66 C59 C60 C65 0.0(7) . . . . ?
C67 C56 C57 C58 -0.2(12) . . . . ?
C68 N7 C71 C70 0.6(7) . . . . ?
C68 N7 C71 C76 173.1(6) . . . . ?
C68 N7 B3 F5 -46.5(7) . . . . ?
C68 N7 B3 F6 73.9(6) . . . . ?
C68 N7 B3 N6 -168.9(5) . . . . ?
C68 C47 C48 N9 175.3(5) . . . . ?
C68 C47 C48 C49 1.7(10) . . . . ?
C68 C69 C70 C71 1.3(7) . . . . ?
C68 C69 C70 C74 177.3(6) . . . . ?
C68 C69 C72 C73 92.3(14) . . . . ?
C68 C69 C72A C73A -82(3) . . . . ?
C69 C70 C71 N7 -1.2(8) . . . . ?
C69 C70 C71 C76 -172.3(8) . . . . ?
C69 C70 C74 C75 -100.7(9) . . . . ?
C70 C69 C72 C73 -93.4(13) . . . . ?
C70 C69 C72A C73A 134(2) . . . . ?
C70 C71 C76 C77 170.6(8) . . . . ?
C71 N7 C68 C47 -179.2(5) . . . . ?
C71 N7 C68 C69 0.2(6) . . . . ?
C71 N7 B3 F5 147.8(5) . . . . ?
C71 N7 B3 F6 -91.9(6) . . . . ?
C71 N7 B3 N6 25.4(7) . . . . ?
C71 C70 C74 C75 74.7(10) . . . . ?
C71 C76 C77 N6 7.9(14) . . . . ?
C71 C76 C77 C78 -170.1(9) . . . . ?
C72 C69 C70 C71 -173.9(8) . . . . ?
C72 C69 C70 C74 2.1(13) . . . . ?
C74 C70 C71 N7 -177.3(6) . . . . ?
C74 C70 C71 C76 11.7(13) . . . . ?
C76 C77 C78 C79 -176.9(11) . . . . ?
C76 C77 C78 C81 -5.2(16) . . . . ?
C77 N6 C80 C79 -3.0(10) . . . . ?
C77 N6 C80 C85 177.3(8) . . . . ?
C77 N6 B3 F5 -137.6(7) . . . . ?
C77 N6 B3 F6 98.8(7) . . . . ?
C77 N6 B3 N7 -17.1(8) . . . . ?
C77 C78 C79 C80 -6.5(12) . . . . ?
C77 C78 C79 C83 -178.7(13) . . . . ?
C77 C78 C81 C82 -91.5(14) . . . . ?
C78 C79 C80 N6 5.9(12) . . . . ?
C78 C79 C80 C85 -174.4(8) . . . . ?
C78 C79 C83 C84 -109.7(16) . . . . ?
C79 C78 C81 C82 78.7(16) . . . . ?
C79 C80 C85 C86 55.2(12) . . . . ?
C79 C80 C85 C96 -127.9(10) . . . . ?
C80 N6 C77 C76 -179.4(9) . . . . ?
C80 N6 C77 C78 -1.0(9) . . . . ?
C80 N6 B3 F5 44.7(10) . . . . ?
C80 N6 B3 F6 -78.9(8) . . . . ?
C80 N6 B3 N7 165.2(7) . . . . ?
C80 C79 C83 C84 79.4(17) . . . . ?
C80 C85 C86 C87 174.5(6) . . . . ?
C80 C85 C96 C95 -174.2(6) . . . . ?
C81 C78 C79 C80 -177.8(9) . . . . ?
C81 C78 C79 C83 10(2) . . . . ?
C83 C79 C80 N6 178.5(13) . . . . ?
C83 C79 C80 C85 -1.9(19) . . . . ?
C85 C86 C87 C88 0.7(10) . . . . ?
C86 C85 C96 C95 2.7(9) . . . . ?
C86 C87 C88 C89 -176.9(7) . . . . ?
C86 C87 C88 C95 0.6(9) . . . . ?
C87 C88 C89 C90 1.2(12) . . . . ?
C87 C88 C89 C94 177.0(7) . . . . ?
C87 C88 C95 N5 -179.0(5) . . . . ?
C87 C88 C95 C96 -0.3(8) . . . . ?
C88 C89 C90 C91 174.6(6) . . . . ?
C88 C89 C94 N5 2.1(6) . . . . ?
C88 C89 C94 C93 -177.1(5) . . . . ?
C88 C95 C96 C85 -1.3(9) . . . . ?
C89 C88 C95 N5 -0.8(6) . . . . ?
C89 C88 C95 C96 177.9(5) . . . . ?
C89 C90 C91 C92 1.1(8) . . . . ?
C90 C89 C94 N5 178.6(5) . . . . ?
C90 C89 C94 C93 -0.5(8) . . . . ?
C90 C91 C92 C93 -0.1(8) . . . . ?
C90 C91 C92 C97 175.9(5) . . . . ?
C91 C92 C93 C94 -1.2(8) . . . . ?
C91 C92 C97 N4 60.6(8) . . . . ?
C91 C92 C97 C98 -118.5(7) . . . . ?
C92 C93 C94 N5 -177.5(5) . . . . ?
C92 C93 C94 C89 1.5(8) . . . . ?
C92 C97 C98 C99 179.9(6) . . . . ?
C92 C97 C98 C101 1.3(10) . . . . ?
C93 C92 C97 N4 -123.2(6) . . . . ?
C93 C92 C97 C98 57.6(8) . . . . ?
C94 N5 C95 C88 2.1(6) . . . . ?
C94 N5 C95 C96 -176.5(6) . . . . ?
C94 C89 C90 C91 -0.8(8) . . . . ?
C95 N5 C94 C89 -2.6(6) . . . . ?
C95 N5 C94 C93 176.5(5) . . . . ?
C95 C88 C89 C90 -176.5(6) . . . . ?
C95 C88 C89 C94 -0.7(6) . . . . ?
C96 C85 C86 C87 -2.4(10) . . . . ?
C97 N4 C100 C18 -174.4(5) . . . . ?
C97 N4 C100 C99 4.3(6) . . . . ?
C97 N4 B2 F3 43.3(8) . . . . ?
C97 N4 B2 F4 -74.7(7) . . . . ?
C97 N4 B2 N3 167.1(5) . . . . ?
C97 C92 C93 C94 -177.5(5) . . . . ?
C97 C98 C99 C100 2.0(7) . . . . ?
C97 C98 C99 C103 -178.2(7) . . . . ?
C97 C98 C101 C102 58.5(9) . . . . ?
C98 C99 C100 N4 -3.9(7) . . . . ?
C98 C99 C100 C18 174.5(6) . . . . ?
C98 C99 C103 C104 -76.9(10) . . . . ?
C99 C98 C101 C102 -119.9(8) . . . . ?
C100 N4 C97 C92 177.7(5) . . . . ?
C100 N4 C97 C98 -3.1(6) . . . . ?
C100 N4 B2 F3 -126.9(5) . . . . ?
C100 N4 B2 F4 115.1(5) . . . . ?
C100 N4 B2 N3 -3.1(7) . . . . ?
C100 C18 C19 N3 6.0(9) . . . . ?
C100 C18 C19 C20 179.6(6) . . . . ?
C100 C99 C103 C104 102.9(10) . . . . ?
C101 C98 C99 C100 -179.4(7) . . . . ?
C101 C98 C99 C103 0.4(12) . . . . ?
C103 C99 C100 N4 176.3(7) . . . . ?
C103 C99 C100 C18 -5.3(13) . . . . ?
B2 N3 C19 C18 -12.6(8) . . . . ?
B2 N3 C19 C20 172.4(5) . . . . ?
B2 N3 C22 C21 -170.4(5) . . . . ?
B2 N3 C22 C27 24.9(9) . . . . ?
B2 N4 C97 C92 6.1(8) . . . . ?
B2 N4 C97 C98 -174.6(5) . . . . ?
B2 N4 C100 C18 -2.5(8) . . . . ?
B2 N4 C100 C99 176.2(5) . . . . ?
B3 N6 C77 C76 2.5(12) . . . . ?
B3 N6 C77 C78 -179.1(7) . . . . ?
B3 N6 C80 C79 174.8(8) . . . . ?
B3 N6 C80 C85 -4.8(12) . . . . ?
B3 N7 C68 C47 13.3(8) . . . . ?
B3 N7 C68 C69 -167.2(5) . . . . ?
B3 N7 C71 C70 168.9(5) . . . . ?
B3 N7 C71 C76 -18.6(9) . . . . ?
B4 N8 C39 C36 11.7(9) . . . . ?
B4 N8 C39 C40 -177.3(5) . . . . ?
B4 N8 C42 C41 178.5(5) . . . . ?
B4 N8 C42 C47 -6.1(8) . . . . ?
B4 N9 C48 C47 7.3(8) . . . . ?
B4 N9 C48 C49 -177.8(5) . . . . ?
B4 N9 C51 C50 176.4(5) . . . . ?
B4 N9 C51 C56 -8.5(10) . . . . ?
B02Y N1 C1 C2 -176.1(8) . . . . ?
B02Y N1 C1 C63 8.4(14) . . . . ?
B02Y N1 C4 C3 174.7(8) . . . . ?
B02Y N1 C4 C5 -3.5(12) . . . . ?
B02Y N2 C6 C5 5.4(11) . . . . ?
B02Y N2 C6 C7 -177.8(7) . . . . ?
B02Y N2 C9 C8 176.8(7) . . . . ?
B02Y N2 C9 C18 -3.4(10) . . . . ?
C72A C69 C70 C71 153.4(17) . . . . ?
C72A C69 C70 C74 -30.6(19) . . . . ?
